data_4514039
loop_
_publ_author_name
'Rokade, Balaji V.'
'Guiry, Patrick J.'

_publ_section_title
;
 Diastereofacial \p-Stacking as an Approach To Access an Axially Chiral
 P,N-Ligand for Asymmetric Catalysis
;
_journal_name_full 'ACS Catalysis'
_journal_page_first 2334
_journal_paper_doi 10.1021/acscatal.6b03427
_journal_year 2017
_chemical_absolute_configuration ad
_chemical_formula_moiety 'C44 H30 F5 N2 P'
_chemical_formula_sum 'C44 H30 F5 N2 P'
_chemical_formula_weight 712.67
_chemical_name_systematic
; 
 ? 
;
_space_group_IT_number 4
_symmetry_cell_setting monoclinic
_symmetry_space_group_name_Hall 'P 2yb'
_symmetry_space_group_name_H-M 'P 1 21 1'
_atom_sites_solution_hydrogens geom
_atom_sites_solution_primary direct
_atom_sites_solution_secondary difmap
_audit_creation_method SHELXL-97
_cell_angle_alpha 90.00
_cell_angle_beta 97.7659(3)
_cell_angle_gamma 90.00
_cell_formula_units_Z 8
_cell_length_a 12.36210(5)
_cell_length_b 45.6111(2)
_cell_length_c 12.66670(5)
_cell_measurement_reflns_used 90695
_cell_measurement_temperature 100(2)
_cell_measurement_theta_max 76.7280
_cell_measurement_theta_min 3.5180
_cell_volume 7076.60(5)
_computing_cell_refinement 'CrysAlisPro 1.171.38.41 (Rigaku OD, 2015)'
_computing_data_collection 'CrysAlisPro 1.171.38.41 (Rigaku OD, 2015)'
_computing_data_reduction 'CrysAlisPro 1.171.38.41 (Rigaku OD, 2015)'
_computing_structure_refinement 'SHELXL-97 (Sheldrick, 2008)'
_computing_structure_solution 'SHELXS-97 (Sheldrick, 2008)'
_diffrn_ambient_temperature 100(2)
_diffrn_detector_area_resol_mean 10.3196
_diffrn_measured_fraction_theta_full 0.998
_diffrn_measured_fraction_theta_max 0.998
_diffrn_measurement_device_type 'SuperNova, Dual, Cu at zero, Atlas'
_diffrn_measurement_method '\w scans'
_diffrn_radiation_monochromator mirror
_diffrn_radiation_source 'SuperNova (Cu) X-ray Source'
_diffrn_radiation_type CuK\a
_diffrn_radiation_wavelength 1.54184
_diffrn_reflns_av_R_equivalents 0.0355
_diffrn_reflns_av_sigmaI/netI 0.0226
_diffrn_reflns_limit_h_max 15
_diffrn_reflns_limit_h_min -15
_diffrn_reflns_limit_k_max 57
_diffrn_reflns_limit_k_min -57
_diffrn_reflns_limit_l_max 15
_diffrn_reflns_limit_l_min -15
_diffrn_reflns_number 146213
_diffrn_reflns_theta_full 76.83
_diffrn_reflns_theta_max 76.83
_diffrn_reflns_theta_min 3.52
_exptl_absorpt_coefficient_mu 1.209
_exptl_absorpt_correction_T_max 0.869
_exptl_absorpt_correction_T_min 0.820
_exptl_absorpt_correction_type gaussian
_exptl_absorpt_process_details
; 
CrysAlisPro 1.171.38.41 (Rigaku Oxford Diffraction, 2015) 
Numerical absorption correction based on gaussian integration over 
a multifaceted crystal model 
Empirical absorption correction using spherical harmonics, 
implemented in SCALE3 ABSPACK scaling algorithm. 
;
_exptl_crystal_colour colourless
_exptl_crystal_density_diffrn 1.338
_exptl_crystal_density_method 'not measured'
_exptl_crystal_description irregular
_exptl_crystal_F_000 2944
_exptl_crystal_size_max 0.246
_exptl_crystal_size_mid 0.217
_exptl_crystal_size_min 0.137
_refine_diff_density_max 0.628
_refine_diff_density_min -0.430
_refine_diff_density_rms 0.034
_refine_ls_abs_structure_details 'Flack H D (1983), Acta Cryst. A39, 876-881'
_refine_ls_abs_structure_Flack -0.001(7)
_refine_ls_extinction_coef 0.000346(19)
_refine_ls_extinction_expression Fc^*^=kFc[1+0.001xFc^2^\l^3^/sin(2\q)]^-1/4^
_refine_ls_extinction_method SHELXL
_refine_ls_goodness_of_fit_ref 1.011
_refine_ls_hydrogen_treatment constr
_refine_ls_matrix_type full
_refine_ls_number_parameters 1874
_refine_ls_number_reflns 29646
_refine_ls_number_restraints 1
_refine_ls_restrained_S_all 1.011
_refine_ls_R_factor_all 0.0301
_refine_ls_R_factor_gt 0.0288
_refine_ls_shift/su_max 0.001
_refine_ls_shift/su_mean 0.000
_refine_ls_structure_factor_coef Fsqd
_refine_ls_weighting_details 'calc w=1/[\s^2^(Fo^2^)+(0.0390P)^2^+1.6813P] where P=(Fo^2^+2Fc^2^)/3'
_refine_ls_weighting_scheme calc
_refine_ls_wR_factor_gt 0.0726
_refine_ls_wR_factor_ref 0.0737
_reflns_number_gt 28835
_reflns_number_total 29646
_reflns_threshold_expression I>2\s(I)
_cod_data_source_file cs6b03427_si_002.cif
_cod_data_source_block gui133
_cod_original_sg_symbol_H-M 'P 21'
_cod_database_code 4514039

loop_
_symmetry_equiv_pos_as_xyz
'x, y, z'
'-x, y+1/2, -z'

loop_
_atom_site_label
_atom_site_type_symbol
_atom_site_fract_x
_atom_site_fract_y
_atom_site_fract_z
_atom_site_U_iso_or_equiv
_atom_site_adp_type
_atom_site_occupancy
_atom_site_symmetry_multiplicity
_atom_site_calc_flag
_atom_site_refinement_flags
P1 P 0.39440(3) 0.641028(8) 0.55752(3) 0.02309(7) Uani 1 1 d .
C1 C 0.47010(12) 0.66384(3) 0.47160(12) 0.0229(3) Uani 1 1 d .
C2 C 0.58528(13) 0.66203(4) 0.47522(14) 0.0272(3) Uani 1 1 d .
H2 H 0.6244 0.6473 0.5176 0.033 Uiso 1 1 calc R
C3 C 0.64083(13) 0.68113(4) 0.41873(14) 0.0305(3) Uani 1 1 d .
H3 H 0.7181 0.6799 0.4248 0.037 Uiso 1 1 calc R
C4 C 0.58561(14) 0.70261(4) 0.35174(14) 0.0295(3) Uani 1 1 d .
C5 C 0.64107(16) 0.72161(4) 0.28840(17) 0.0378(4) Uani 1 1 d .
H5 H 0.7185 0.7209 0.2942 0.045 Uiso 1 1 calc R
C6 C 0.58462(18) 0.74098(4) 0.21909(18) 0.0435(5) Uani 1 1 d .
H6 H 0.6228 0.7533 0.1764 0.052 Uiso 1 1 calc R
C7 C 0.46960(17) 0.74265(4) 0.21080(16) 0.0380(4) Uani 1 1 d .
H7 H 0.4309 0.7560 0.1620 0.046 Uiso 1 1 calc R
C8 C 0.41334(15) 0.72511(4) 0.27281(14) 0.0305(3) Uani 1 1 d .
H8 H 0.3362 0.7268 0.2680 0.037 Uiso 1 1 calc R
C9 C 0.46973(13) 0.70439(3) 0.34412(13) 0.0255(3) Uani 1 1 d .
C10 C 0.41406(12) 0.68512(3) 0.40790(12) 0.0228(3) Uani 1 1 d .
C11 C 0.29284(12) 0.68818(3) 0.39935(12) 0.0215(3) Uani 1 1 d .
N1 N 0.24384(10) 0.70753(3) 0.46307(10) 0.0232(2) Uani 1 1 d .
N2 N 0.22883(10) 0.67528(3) 0.32505(10) 0.0228(2) Uani 1 1 d .
C12 C 0.29307(14) 0.71763(4) 0.56863(13) 0.0283(3) Uani 1 1 d .
H12A H 0.3137 0.7005 0.6148 0.034 Uiso 1 1 calc R
H12B H 0.2389 0.7293 0.6016 0.034 Uiso 1 1 calc R
C13 C 0.39263(15) 0.73610(4) 0.56113(13) 0.0300(3) Uani 1 1 d .
C14 C 0.38812(16) 0.76177(4) 0.50106(15) 0.0359(4) Uani 1 1 d .
F14 F 0.29113(10) 0.77168(2) 0.45393(10) 0.0424(3) Uani 1 1 d .
C15 C 0.4804(2) 0.77734(4) 0.48454(19) 0.0506(6) Uani 1 1 d .
F15 F 0.47273(13) 0.80149(3) 0.42334(14) 0.0681(5) Uani 1 1 d .
C16 C 0.5825(2) 0.76766(5) 0.5310(2) 0.0565(6) Uani 1 1 d .
F16 F 0.67299(13) 0.78184(4) 0.51232(16) 0.0841(6) Uani 1 1 d .
C17 C 0.58897(18) 0.74329(5) 0.59500(18) 0.0475(5) Uani 1 1 d .
F17 F 0.68733(11) 0.73388(3) 0.64108(13) 0.0665(4) Uani 1 1 d .
C18 C 0.49568(15) 0.72785(4) 0.60915(14) 0.0325(4) Uani 1 1 d .
F18 F 0.50865(8) 0.70344(2) 0.66803(8) 0.0326(2) Uani 1 1 d .
C19 C 0.12738(12) 0.69990(3) 0.44651(12) 0.0231(3) Uani 1 1 d .
H19 H 0.1130 0.6841 0.4975 0.028 Uiso 1 1 calc R
C20 C 0.05494(14) 0.72597(4) 0.45972(13) 0.0291(3) Uani 1 1 d .
C21 C -0.01579(18) 0.72578(5) 0.53413(17) 0.0475(5) Uani 1 1 d .
H21 H -0.0231 0.7086 0.5752 0.057 Uiso 1 1 calc R
C22 C -0.0773(2) 0.75081(6) 0.5496(2) 0.0584(6) Uani 1 1 d .
H22 H -0.1236 0.7508 0.6037 0.070 Uiso 1 1 calc R
C23 C -0.0717(2) 0.77526(6) 0.48824(19) 0.0573(6) Uani 1 1 d .
H23 H -0.1160 0.7918 0.4977 0.069 Uiso 1 1 calc R
C24 C -0.00284(18) 0.77570(4) 0.41411(18) 0.0454(5) Uani 1 1 d .
H24 H 0.0014 0.7926 0.3711 0.054 Uiso 1 1 calc R
C25 C 0.06175(15) 0.75147(4) 0.40074(17) 0.0382(4) Uani 1 1 d .
H25 H 0.1118 0.7523 0.3501 0.046 Uiso 1 1 calc R
C26 C 0.11867(12) 0.68715(3) 0.33272(12) 0.0222(3) Uani 1 1 d .
H26 H 0.1064 0.7039 0.2818 0.027 Uiso 1 1 calc R
C27 C 0.02771(13) 0.66555(3) 0.30338(12) 0.0246(3) Uani 1 1 d .
C28 C 0.04710(14) 0.63553(4) 0.30685(14) 0.0285(3) Uani 1 1 d .
H28 H 0.1181 0.6283 0.3315 0.034 Uiso 1 1 calc R
C29 C -0.03725(15) 0.61603(4) 0.27440(15) 0.0326(4) Uani 1 1 d .
H29 H -0.0236 0.5955 0.2766 0.039 Uiso 1 1 calc R
C30 C -0.14174(14) 0.62640(4) 0.23867(14) 0.0333(4) Uani 1 1 d .
H30 H -0.1989 0.6130 0.2153 0.040 Uiso 1 1 calc R
C31 C -0.16224(14) 0.65622(4) 0.23725(14) 0.0331(4) Uani 1 1 d .
H31 H -0.2338 0.6633 0.2144 0.040 Uiso 1 1 calc R
C32 C -0.07794(14) 0.67578(4) 0.26929(14) 0.0305(3) Uani 1 1 d .
H32 H -0.0922 0.6963 0.2680 0.037 Uiso 1 1 calc R
C33 C 0.50712(13) 0.61978(4) 0.63116(13) 0.0253(3) Uani 1 1 d .
C34 C 0.53539(14) 0.59161(4) 0.60233(15) 0.0309(3) Uani 1 1 d .
H34 H 0.4932 0.5821 0.5441 0.037 Uiso 1 1 calc R
C35 C 0.62526(15) 0.57731(4) 0.65840(16) 0.0345(4) Uani 1 1 d .
H35 H 0.6447 0.5583 0.6373 0.041 Uiso 1 1 calc R
C36 C 0.68607(14) 0.59088(4) 0.74470(14) 0.0333(4) Uani 1 1 d .
H36 H 0.7472 0.5812 0.7829 0.040 Uiso 1 1 calc R
C37 C 0.65724(15) 0.61875(4) 0.77508(14) 0.0335(4) Uani 1 1 d .
H37 H 0.6983 0.6280 0.8347 0.040 Uiso 1 1 calc R
C38 C 0.56851(15) 0.63318(4) 0.71874(14) 0.0320(3) Uani 1 1 d .
H38 H 0.5495 0.6523 0.7399 0.038 Uiso 1 1 calc R
C39 C 0.32802(13) 0.61312(3) 0.46738(13) 0.0253(3) Uani 1 1 d .
C40 C 0.25236(14) 0.59505(4) 0.50778(16) 0.0342(4) Uani 1 1 d .
H40 H 0.2370 0.5979 0.5785 0.041 Uiso 1 1 calc R
C41 C 0.19924(15) 0.57288(4) 0.44590(19) 0.0426(5) Uani 1 1 d .
H41 H 0.1480 0.5607 0.4743 0.051 Uiso 1 1 calc R
C42 C 0.22115(16) 0.56861(4) 0.34238(19) 0.0434(5) Uani 1 1 d .
H42 H 0.1855 0.5533 0.3001 0.052 Uiso 1 1 calc R
C43 C 0.29520(16) 0.58667(4) 0.30074(16) 0.0388(4) Uani 1 1 d .
H43 H 0.3095 0.5839 0.2296 0.047 Uiso 1 1 calc R
C44 C 0.34853(14) 0.60884(4) 0.36262(14) 0.0284(3) Uani 1 1 d .
H44 H 0.3991 0.6211 0.3336 0.034 Uiso 1 1 calc R
P2 P 0.35143(3) 0.382541(8) 0.14922(3) 0.02108(7) Uani 1 1 d .
C45 C 0.27083(12) 0.41261(3) 0.08050(12) 0.0200(3) Uani 1 1 d .
C46 C 0.24574(12) 0.41410(3) -0.03195(12) 0.0230(3) Uani 1 1 d .
H46 H 0.2684 0.3987 -0.0744 0.028 Uiso 1 1 calc R
C47 C 0.18954(12) 0.43734(3) -0.08017(12) 0.0236(3) Uani 1 1 d .
H47 H 0.1776 0.4384 -0.1557 0.028 Uiso 1 1 calc R
C48 C 0.14861(12) 0.45989(3) -0.01956(12) 0.0212(3) Uani 1 1 d .
C49 C 0.08215(13) 0.48289(3) -0.06797(13) 0.0263(3) Uani 1 1 d .
H49 H 0.0674 0.4840 -0.1434 0.032 Uiso 1 1 calc R
C50 C 0.03908(13) 0.50349(3) -0.00672(14) 0.0285(3) Uani 1 1 d .
H50 H -0.0065 0.5185 -0.0400 0.034 Uiso 1 1 calc R
C51 C 0.06186(13) 0.50248(3) 0.10510(14) 0.0264(3) Uani 1 1 d .
H51 H 0.0317 0.5169 0.1468 0.032 Uiso 1 1 calc R
C52 C 0.12737(12) 0.48079(3) 0.15439(13) 0.0222(3) Uani 1 1 d .
H52 H 0.1432 0.4805 0.2299 0.027 Uiso 1 1 calc R
C53 C 0.17152(11) 0.45882(3) 0.09337(12) 0.0190(3) Uani 1 1 d .
C54 C 0.23678(11) 0.43522(3) 0.14163(11) 0.0177(3) Uani 1 1 d .
C55 C 0.26634(11) 0.43550(3) 0.25960(11) 0.0175(3) Uani 1 1 d .
N3 N 0.35199(9) 0.45289(3) 0.30706(9) 0.0183(2) Uani 1 1 d .
N4 N 0.21012(10) 0.42196(3) 0.32269(10) 0.0190(2) Uani 1 1 d .
C56 C 0.44996(11) 0.45887(3) 0.25651(12) 0.0210(3) Uani 1 1 d .
H56A H 0.4820 0.4400 0.2376 0.025 Uiso 1 1 calc R
H56B H 0.5046 0.4690 0.3084 0.025 Uiso 1 1 calc R
C57 C 0.42702(11) 0.47750(3) 0.15749(12) 0.0210(3) Uani 1 1 d .
C58 C 0.44803(12) 0.46771(3) 0.05876(12) 0.0222(3) Uani 1 1 d .
F58 F 0.49017(7) 0.44076(2) 0.04895(7) 0.02602(18) Uani 1 1 d .
C59 C 0.42742(13) 0.48443(4) -0.03270(12) 0.0254(3) Uani 1 1 d .
F59 F 0.44891(9) 0.47377(2) -0.12602(8) 0.0345(2) Uani 1 1 d .
C60 C 0.38531(13) 0.51215(4) -0.02696(13) 0.0274(3) Uani 1 1 d .
F60 F 0.36675(9) 0.52894(2) -0.11437(8) 0.0379(2) Uani 1 1 d .
C61 C 0.36268(13) 0.52284(4) 0.06975(13) 0.0267(3) Uani 1 1 d .
F61 F 0.31966(9) 0.54962(2) 0.07507(9) 0.0370(2) Uani 1 1 d .
C62 C 0.38469(12) 0.50565(3) 0.15993(12) 0.0233(3) Uani 1 1 d .
F62 F 0.36238(8) 0.51691(2) 0.25274(7) 0.02848(19) Uani 1 1 d .
C63 C 0.37364(11) 0.44286(3) 0.41877(11) 0.0188(3) Uani 1 1 d .
H63 H 0.4301 0.4270 0.4246 0.023 Uiso 1 1 calc R
C64 C 0.41040(12) 0.46673(3) 0.49711(11) 0.0209(3) Uani 1 1 d .
C65 C 0.36084(13) 0.49417(3) 0.49191(12) 0.0250(3) Uani 1 1 d .
H65 H 0.3045 0.4985 0.4354 0.030 Uiso 1 1 calc R
C66 C 0.39313(15) 0.51534(4) 0.56881(14) 0.0310(3) Uani 1 1 d .
H66 H 0.3593 0.5341 0.5644 0.037 Uiso 1 1 calc R
C67 C 0.47521(15) 0.50898(4) 0.65233(14) 0.0340(4) Uani 1 1 d .
H67 H 0.4967 0.5233 0.7056 0.041 Uiso 1 1 calc R
C68 C 0.52543(13) 0.48177(4) 0.65757(13) 0.0320(4) Uani 1 1 d .
H68 H 0.5818 0.4775 0.7141 0.038 Uiso 1 1 calc R
C69 C 0.49349(12) 0.46076(4) 0.58039(12) 0.0252(3) Uani 1 1 d .
H69 H 0.5284 0.4422 0.5843 0.030 Uiso 1 1 calc R
C70 C 0.26080(11) 0.42918(3) 0.43224(11) 0.0189(3) Uani 1 1 d .
H70 H 0.2154 0.4446 0.4614 0.023 Uiso 1 1 calc R
C71 C 0.26861(12) 0.40311(3) 0.50648(12) 0.0220(3) Uani 1 1 d .
C72 C 0.24751(17) 0.37514(4) 0.46785(14) 0.0342(4) Uani 1 1 d .
H72 H 0.2261 0.3722 0.3937 0.041 Uiso 1 1 calc R
C73 C 0.2573(2) 0.35114(4) 0.53674(17) 0.0470(5) Uani 1 1 d .
H73 H 0.2416 0.3320 0.5094 0.056 Uiso 1 1 calc R
C74 C 0.28972(19) 0.35509(4) 0.64444(16) 0.0427(5) Uani 1 1 d .
H74 H 0.2973 0.3387 0.6911 0.051 Uiso 1 1 calc R
C75 C 0.31092(15) 0.38291(4) 0.68381(13) 0.0341(4) Uani 1 1 d .
H75 H 0.3332 0.3857 0.7579 0.041 Uiso 1 1 calc R
C76 C 0.29997(13) 0.40700(4) 0.61605(13) 0.0275(3) Uani 1 1 d .
H76 H 0.3138 0.4262 0.6441 0.033 Uiso 1 1 calc R
C77 C 0.24546(13) 0.35765(3) 0.18422(12) 0.0233(3) Uani 1 1 d .
C78 C 0.28062(15) 0.33046(4) 0.22835(14) 0.0311(3) Uani 1 1 d .
H78 H 0.3558 0.3254 0.2350 0.037 Uiso 1 1 calc R
C79 C 0.20615(17) 0.31091(4) 0.26241(15) 0.0366(4) Uani 1 1 d .
H79 H 0.2300 0.2922 0.2893 0.044 Uiso 1 1 calc R
C80 C 0.09680(16) 0.31873(4) 0.25715(14) 0.0344(4) Uani 1 1 d .
H80 H 0.0464 0.3057 0.2826 0.041 Uiso 1 1 calc R
C81 C 0.06179(14) 0.34551(4) 0.21490(13) 0.0290(3) Uani 1 1 d .
H81 H -0.0129 0.3508 0.2114 0.035 Uiso 1 1 calc R
C82 C 0.13539(13) 0.36482(3) 0.17735(12) 0.0235(3) Uani 1 1 d .
H82 H 0.1101 0.3830 0.1468 0.028 Uiso 1 1 calc R
C83 C 0.39990(12) 0.36277(3) 0.03780(13) 0.0238(3) Uani 1 1 d .
C84 C 0.34800(13) 0.33832(4) -0.01182(13) 0.0278(3) Uani 1 1 d .
H84 H 0.2813 0.3317 0.0092 0.033 Uiso 1 1 calc R
C85 C 0.39262(15) 0.32352(4) -0.09180(14) 0.0318(3) Uani 1 1 d .
H85 H 0.3572 0.3066 -0.1236 0.038 Uiso 1 1 calc R
C86 C 0.48848(15) 0.33334(4) -0.12538(14) 0.0331(4) Uani 1 1 d .
H86 H 0.5183 0.3233 -0.1806 0.040 Uiso 1 1 calc R
C87 C 0.54044(14) 0.35787(4) -0.07782(15) 0.0332(4) Uani 1 1 d .
H87 H 0.6055 0.3649 -0.1012 0.040 Uiso 1 1 calc R
C88 C 0.49744(13) 0.37225(4) 0.00430(14) 0.0286(3) Uani 1 1 d .
H88 H 0.5348 0.3887 0.0379 0.034 Uiso 1 1 calc R
P3 P 0.89923(3) 0.498071(8) 0.48272(3) 0.02182(7) Uani 1 1 d .
C89 C 0.83334(11) 0.46786(3) 0.54618(12) 0.0207(3) Uani 1 1 d .
C90 C 0.83796(12) 0.46526(3) 0.65878(12) 0.0247(3) Uani 1 1 d .
H90 H 0.8739 0.4800 0.7037 0.030 Uiso 1 1 calc R
C91 C 0.79135(13) 0.44191(4) 0.70322(13) 0.0272(3) Uani 1 1 d .
H91 H 0.7981 0.4402 0.7786 0.033 Uiso 1 1 calc R
C92 C 0.73319(13) 0.42023(3) 0.63865(13) 0.0249(3) Uani 1 1 d .
C93 C 0.67853(15) 0.39671(4) 0.68291(15) 0.0337(4) Uani 1 1 d .
H93 H 0.6843 0.3947 0.7581 0.040 Uiso 1 1 calc R
C94 C 0.61796(16) 0.37701(4) 0.61884(17) 0.0387(4) Uani 1 1 d .
H94 H 0.5811 0.3616 0.6496 0.046 Uiso 1 1 calc R
C95 C 0.60997(15) 0.37949(4) 0.50717(16) 0.0338(4) Uani 1 1 d .
H95 H 0.5671 0.3658 0.4632 0.041 Uiso 1 1 calc R
C96 C 0.66330(13) 0.40146(3) 0.46124(14) 0.0265(3) Uani 1 1 d .
H96 H 0.6581 0.4026 0.3858 0.032 Uiso 1 1 calc R
C97 C 0.72634(12) 0.42252(3) 0.52584(12) 0.0217(3) Uani 1 1 d .
C98 C 0.78119(11) 0.44627(3) 0.48169(12) 0.0202(3) Uani 1 1 d .
C99 C 0.78045(11) 0.44719(3) 0.36370(12) 0.0188(3) Uani 1 1 d .
N5 N 0.85071(10) 0.42906(3) 0.31526(10) 0.0192(2) Uani 1 1 d .
N6 N 0.71272(10) 0.46271(3) 0.30144(10) 0.0207(2) Uani 1 1 d .
C100 C 0.96012(11) 0.42122(3) 0.36737(12) 0.0221(3) Uani 1 1 d .
H10A H 1.0002 0.4394 0.3909 0.026 Uiso 1 1 calc R
H10B H 1.0004 0.4114 0.3149 0.026 Uiso 1 1 calc R
C101 C 0.95835(11) 0.40135(3) 0.46206(12) 0.0214(3) Uani 1 1 d .
C102 C 0.90571(13) 0.37427(3) 0.45325(12) 0.0234(3) Uani 1 1 d .
F102 F 0.85713(8) 0.36519(2) 0.35760(7) 0.02799(19) Uani 1 1 d .
C103 C 0.89951(14) 0.35627(3) 0.53952(13) 0.0277(3) Uani 1 1 d .
F103 F 0.84367(10) 0.33103(2) 0.52792(9) 0.0378(2) Uani 1 1 d .
C104 C 0.95131(15) 0.36441(4) 0.63867(13) 0.0299(3) Uani 1 1 d .
F104 F 0.94646(11) 0.34704(2) 0.72292(8) 0.0426(3) Uani 1 1 d .
C105 C 1.00653(13) 0.39079(4) 0.65043(13) 0.0268(3) Uani 1 1 d .
F105 F 1.05657(9) 0.39868(2) 0.74652(8) 0.0353(2) Uani 1 1 d .
C106 C 1.00839(12) 0.40894(3) 0.56329(12) 0.0234(3) Uani 1 1 d .
F106 F 1.05951(7) 0.43479(2) 0.57995(8) 0.02743(19) Uani 1 1 d .
C107 C 0.84671(11) 0.44052(3) 0.20597(11) 0.0190(3) Uani 1 1 d .
H107 H 0.9056 0.4555 0.2043 0.023 Uiso 1 1 calc R
C108 C 0.85698(12) 0.41758(3) 0.12265(12) 0.0206(3) Uani 1 1 d .
C109 C 0.80370(13) 0.39058(3) 0.12329(13) 0.0256(3) Uani 1 1 d .
H109 H 0.7632 0.3859 0.1797 0.031 Uiso 1 1 calc R
C110 C 0.80967(15) 0.37051(4) 0.04193(14) 0.0307(3) Uani 1 1 d .
H110 H 0.7741 0.3521 0.0433 0.037 Uiso 1 1 calc R
C111 C 0.86772(15) 0.37734(4) -0.04164(14) 0.0327(4) Uani 1 1 d .
H111 H 0.8712 0.3636 -0.0976 0.039 Uiso 1 1 calc R
C112 C 0.92042(14) 0.40410(4) -0.04311(13) 0.0307(3) Uani 1 1 d .
H112 H 0.9600 0.4088 -0.1001 0.037 Uiso 1 1 calc R
C113 C 0.91529(12) 0.42412(4) 0.03894(12) 0.0245(3) Uani 1 1 d .
H113 H 0.9519 0.4424 0.0379 0.029 Uiso 1 1 calc R
C114 C 0.73378(11) 0.45612(3) 0.19190(12) 0.0205(3) Uani 1 1 d .
H114 H 0.6775 0.4418 0.1599 0.025 Uiso 1 1 calc R
C115 C 0.73013(12) 0.48250(3) 0.11950(12) 0.0225(3) Uani 1 1 d .
C116 C 0.75385(14) 0.51035(4) 0.16105(13) 0.0279(3) Uani 1 1 d .
H116 H 0.7687 0.5131 0.2360 0.034 Uiso 1 1 calc R
C117 C 0.75573(16) 0.53422(4) 0.09263(15) 0.0340(4) Uani 1 1 d .
H117 H 0.7728 0.5532 0.1213 0.041 Uiso 1 1 calc R
C118 C 0.73297(15) 0.53059(4) -0.01678(15) 0.0364(4) Uani 1 1 d .
H118 H 0.7333 0.5470 -0.0630 0.044 Uiso 1 1 calc R
C119 C 0.70976(15) 0.50282(4) -0.05818(14) 0.0363(4) Uani 1 1 d .
H119 H 0.6947 0.5001 -0.1331 0.044 Uiso 1 1 calc R
C120 C 0.70837(13) 0.47884(4) 0.00954(13) 0.0295(3) Uani 1 1 d .
H120 H 0.6925 0.4599 -0.0194 0.035 Uiso 1 1 calc R
C121 C 0.78728(12) 0.52441(3) 0.45219(12) 0.0236(3) Uani 1 1 d .
C122 C 0.81429(14) 0.55285(4) 0.42382(15) 0.0323(4) Uani 1 1 d .
H122 H 0.8888 0.5584 0.4279 0.039 Uiso 1 1 calc R
C123 C 0.73328(16) 0.57306(4) 0.38973(16) 0.0386(4) Uani 1 1 d .
H123 H 0.7524 0.5925 0.3728 0.046 Uiso 1 1 calc R
C124 C 0.62420(16) 0.56490(4) 0.38033(15) 0.0372(4) Uani 1 1 d .
H124 H 0.5688 0.5786 0.3550 0.045 Uiso 1 1 calc R
C125 C 0.59636(14) 0.53694(4) 0.40778(14) 0.0304(3) Uani 1 1 d .
H125 H 0.5217 0.5314 0.4013 0.036 Uiso 1 1 calc R
C126 C 0.67733(12) 0.51669(3) 0.44503(12) 0.0244(3) Uani 1 1 d .
H126 H 0.6575 0.4976 0.4655 0.029 Uiso 1 1 calc R
C127 C 0.98086(12) 0.51615(3) 0.59618(13) 0.0242(3) Uani 1 1 d .
C128 C 1.09194(13) 0.50939(4) 0.61634(13) 0.0272(3) Uani 1 1 d .
H128 H 1.1220 0.4954 0.5728 0.033 Uiso 1 1 calc R
C129 C 1.15894(14) 0.52283(4) 0.69920(14) 0.0329(4) Uani 1 1 d .
H129 H 1.2342 0.5178 0.7125 0.039 Uiso 1 1 calc R
C130 C 1.11654(15) 0.54349(4) 0.76257(14) 0.0335(4) Uani 1 1 d .
H130 H 1.1627 0.5529 0.8185 0.040 Uiso 1 1 calc R
C131 C 1.00611(16) 0.55037(4) 0.74379(15) 0.0353(4) Uani 1 1 d .
H131 H 0.9767 0.5644 0.7874 0.042 Uiso 1 1 calc R
C132 C 0.93849(14) 0.53681(4) 0.66159(14) 0.0312(3) Uani 1 1 d .
H132 H 0.8630 0.5416 0.6496 0.037 Uiso 1 1 calc R
P4 P 0.16958(3) 0.749169(8) 0.96804(3) 0.02218(7) Uani 1 1 d .
C133 C 0.08257(12) 0.72376(3) 0.88117(12) 0.0213(3) Uani 1 1 d .
C134 C -0.03048(13) 0.72883(4) 0.84940(13) 0.0262(3) Uani 1 1 d .
H134 H -0.0621 0.7468 0.8678 0.031 Uiso 1 1 calc R
C135 C -0.09455(13) 0.70824(4) 0.79265(13) 0.0278(3) Uani 1 1 d .
H135 H -0.1705 0.7118 0.7744 0.033 Uiso 1 1 calc R
C136 C -0.04899(13) 0.68170(4) 0.76076(12) 0.0261(3) Uani 1 1 d .
C137 C -0.11377(15) 0.66018(4) 0.70076(15) 0.0359(4) Uani 1 1 d .
H137 H -0.1899 0.6634 0.6822 0.043 Uiso 1 1 calc R
C138 C -0.06844(18) 0.63498(4) 0.66948(17) 0.0432(5) Uani 1 1 d .
H138 H -0.1130 0.6207 0.6303 0.052 Uiso 1 1 calc R
C139 C 0.04521(18) 0.63006(4) 0.69533(17) 0.0421(4) Uani 1 1 d .
H139 H 0.0766 0.6126 0.6723 0.051 Uiso 1 1 calc R
C140 C 0.11032(14) 0.65029(4) 0.75322(14) 0.0302(3) Uani 1 1 d .
H140 H 0.1864 0.6467 0.7701 0.036 Uiso 1 1 calc R
C141 C 0.06499(12) 0.67652(3) 0.78814(12) 0.0225(3) Uani 1 1 d .
C142 C 0.12892(12) 0.69802(3) 0.85171(11) 0.0198(3) Uani 1 1 d .
C143 C 0.24686(12) 0.69203(3) 0.88672(11) 0.0186(3) Uani 1 1 d .
N7 N 0.27809(10) 0.67337(3) 0.97285(10) 0.0190(2) Uani 1 1 d .
N8 N 0.32309(10) 0.70229(3) 0.83774(10) 0.0215(2) Uani 1 1 d .
C144 C 0.21518(12) 0.67104(3) 1.06294(12) 0.0214(3) Uani 1 1 d .
H14A H 0.1875 0.6907 1.0790 0.026 Uiso 1 1 calc R
H14B H 0.2640 0.6642 1.1266 0.026 Uiso 1 1 calc R
C145 C 0.12027(12) 0.65020(3) 1.04072(12) 0.0217(3) Uani 1 1 d .
C146 C 0.01240(13) 0.65923(3) 1.02958(12) 0.0241(3) Uani 1 1 d .
F146 F -0.01177(8) 0.68761(2) 1.04289(8) 0.02889(19) Uani 1 1 d .
C147 C -0.07416(13) 0.64031(4) 1.00371(13) 0.0285(3) Uani 1 1 d .
F147 F -0.17721(8) 0.65028(3) 0.99021(9) 0.0383(2) Uani 1 1 d .
C148 C -0.05354(15) 0.61081(4) 0.99274(14) 0.0327(4) Uani 1 1 d .
F148 F -0.13708(10) 0.59202(3) 0.97064(10) 0.0470(3) Uani 1 1 d .
C149 C 0.05175(16) 0.60085(4) 1.00637(14) 0.0315(3) Uani 1 1 d .
F149 F 0.07187(11) 0.57197(2) 0.99833(10) 0.0455(3) Uani 1 1 d .
C150 C 0.13741(14) 0.62037(3) 1.02957(13) 0.0257(3) Uani 1 1 d .
F150 F 0.23918(8) 0.60984(2) 1.04122(9) 0.0336(2) Uani 1 1 d .
C151 C 0.39727(12) 0.67752(3) 0.99999(12) 0.0201(3) Uani 1 1 d .
H151 H 0.4115 0.6928 1.0568 0.024 Uiso 1 1 calc R
C152 C 0.45530(12) 0.64964(3) 1.03793(12) 0.0224(3) Uani 1 1 d .
C153 C 0.45469(13) 0.62500(4) 0.97270(14) 0.0277(3) Uani 1 1 d .
H153 H 0.4180 0.6258 0.9019 0.033 Uiso 1 1 calc R
C154 C 0.50717(15) 0.59933(4) 1.01009(16) 0.0342(4) Uani 1 1 d .
H154 H 0.5069 0.5827 0.9647 0.041 Uiso 1 1 calc R
C155 C 0.56006(14) 0.59803(4) 1.11407(16) 0.0350(4) Uani 1 1 d .
H155 H 0.5949 0.5804 1.1402 0.042 Uiso 1 1 calc R
C156 C 0.56191(13) 0.62236(4) 1.17935(15) 0.0325(4) Uani 1 1 d .
H156 H 0.5987 0.6215 1.2502 0.039 Uiso 1 1 calc R
C157 C 0.50978(12) 0.64809(4) 1.14112(13) 0.0260(3) Uani 1 1 d .
H157 H 0.5115 0.6648 1.1862 0.031 Uiso 1 1 calc R
C158 C 0.42612(12) 0.69013(3) 0.89347(12) 0.0214(3) Uani 1 1 d .
H158 H 0.4487 0.6735 0.8501 0.026 Uiso 1 1 calc R
C159 C 0.51908(12) 0.71204(3) 0.90908(12) 0.0225(3) Uani 1 1 d .
C160 C 0.50284(13) 0.74142(3) 0.88283(14) 0.0278(3) Uani 1 1 d .
H160 H 0.4323 0.7481 0.8536 0.033 Uiso 1 1 calc R
C161 C 0.58944(15) 0.76109(4) 0.89922(16) 0.0335(4) Uani 1 1 d .
H161 H 0.5775 0.7811 0.8809 0.040 Uiso 1 1 calc R
C162 C 0.69278(14) 0.75183(4) 0.94191(15) 0.0338(4) Uani 1 1 d .
H162 H 0.7514 0.7654 0.9533 0.041 Uiso 1 1 calc R
C163 C 0.70986(14) 0.72236(4) 0.96800(15) 0.0342(4) Uani 1 1 d .
H163 H 0.7805 0.7157 0.9970 0.041 Uiso 1 1 calc R
C164 C 0.62353(13) 0.70268(4) 0.95152(14) 0.0295(3) Uani 1 1 d .
H164 H 0.6357 0.6826 0.9693 0.035 Uiso 1 1 calc R
C165 C 0.06565(13) 0.77054(3) 1.02482(12) 0.0247(3) Uani 1 1 d .
C166 C 0.03839(14) 0.79943(4) 0.99839(14) 0.0281(3) Uani 1 1 d .
H166 H 0.0736 0.8093 0.9465 0.034 Uiso 1 1 calc R
C167 C -0.04035(14) 0.81399(4) 1.04768(15) 0.0310(3) Uani 1 1 d .
H167 H -0.0579 0.8338 1.0295 0.037 Uiso 1 1 calc R
C168 C -0.09309(14) 0.79991(4) 1.12255(14) 0.0316(3) Uani 1 1 d .
H168 H -0.1462 0.8100 1.1562 0.038 Uiso 1 1 calc R
C169 C -0.06823(16) 0.77090(4) 1.14848(14) 0.0342(4) Uani 1 1 d .
H169 H -0.1057 0.7610 1.1986 0.041 Uiso 1 1 calc R
C170 C 0.01143(16) 0.75648(4) 1.10109(14) 0.0319(4) Uani 1 1 d .
H170 H 0.0296 0.7368 1.1205 0.038 Uiso 1 1 calc R
C171 C 0.21670(13) 0.77433(3) 0.87142(13) 0.0243(3) Uani 1 1 d .
C172 C 0.17538(14) 0.77437(4) 0.76334(14) 0.0289(3) Uani 1 1 d .
H172 H 0.1171 0.7616 0.7376 0.035 Uiso 1 1 calc R
C173 C 0.21891(16) 0.79305(4) 0.69279(15) 0.0357(4) Uani 1 1 d .
H173 H 0.1905 0.7929 0.6193 0.043 Uiso 1 1 calc R
C174 C 0.30371(17) 0.81189(4) 0.72983(18) 0.0401(4) Uani 1 1 d .
H174 H 0.3333 0.8246 0.6817 0.048 Uiso 1 1 calc R
C175 C 0.34515(16) 0.81213(4) 0.83693(18) 0.0380(4) Uani 1 1 d .
H175 H 0.4031 0.8250 0.8624 0.046 Uiso 1 1 calc R
C176 C 0.30183(14) 0.79342(4) 0.90742(15) 0.0309(3) Uani 1 1 d .
H176 H 0.3306 0.7937 0.9808 0.037 Uiso 1 1 calc R

loop_
_atom_site_aniso_label
_atom_site_aniso_U_11
_atom_site_aniso_U_22
_atom_site_aniso_U_33
_atom_site_aniso_U_23
_atom_site_aniso_U_13
_atom_site_aniso_U_12
P1 0.02397(17) 0.02433(17) 0.02150(17) 0.00036(14) 0.00505(13) 0.00293(14)
C1 0.0251(7) 0.0230(7) 0.0210(7) -0.0039(6) 0.0044(5) -0.0003(5)
C2 0.0255(7) 0.0274(7) 0.0290(8) -0.0016(6) 0.0051(6) 0.0019(6)
C3 0.0241(7) 0.0329(8) 0.0356(9) -0.0044(7) 0.0073(6) -0.0013(6)
C4 0.0326(8) 0.0251(7) 0.0322(8) -0.0039(6) 0.0097(7) -0.0038(6)
C5 0.0364(9) 0.0312(9) 0.0488(11) 0.0000(8) 0.0173(8) -0.0055(7)
C6 0.0522(11) 0.0303(9) 0.0527(12) 0.0070(8) 0.0242(10) -0.0061(8)
C7 0.0502(11) 0.0284(8) 0.0365(10) 0.0060(7) 0.0102(8) -0.0003(7)
C8 0.0372(9) 0.0248(7) 0.0296(8) -0.0008(6) 0.0051(7) -0.0005(6)
C9 0.0314(8) 0.0215(7) 0.0241(7) -0.0058(6) 0.0057(6) -0.0018(6)
C10 0.0250(7) 0.0228(7) 0.0208(7) -0.0055(6) 0.0037(5) -0.0003(6)
C11 0.0259(7) 0.0202(6) 0.0190(7) 0.0019(5) 0.0045(5) 0.0039(5)
N1 0.0248(6) 0.0251(6) 0.0193(6) -0.0030(5) 0.0022(5) 0.0041(5)
N2 0.0236(6) 0.0245(6) 0.0207(6) 0.0004(5) 0.0045(5) 0.0025(5)
C12 0.0327(8) 0.0320(8) 0.0195(7) -0.0049(6) 0.0007(6) 0.0075(6)
C13 0.0370(9) 0.0268(8) 0.0244(8) -0.0084(6) -0.0024(6) 0.0020(6)
C14 0.0420(10) 0.0263(8) 0.0350(9) -0.0050(7) -0.0105(7) 0.0031(7)
F14 0.0468(6) 0.0307(5) 0.0459(6) 0.0014(5) -0.0074(5) 0.0096(5)
C15 0.0632(14) 0.0275(9) 0.0534(13) 0.0062(9) -0.0196(10) -0.0126(9)
F15 0.0760(10) 0.0352(6) 0.0829(11) 0.0223(7) -0.0265(8) -0.0189(6)
C16 0.0508(13) 0.0470(12) 0.0636(15) 0.0075(11) -0.0217(11) -0.0230(10)
F16 0.0597(9) 0.0721(10) 0.1078(14) 0.0354(10) -0.0350(9) -0.0389(8)
C17 0.0429(11) 0.0436(11) 0.0481(12) 0.0036(9) -0.0225(9) -0.0107(9)
F17 0.0421(7) 0.0709(9) 0.0758(10) 0.0253(8) -0.0312(7) -0.0162(6)
C18 0.0404(9) 0.0262(8) 0.0274(8) -0.0039(6) -0.0080(7) 0.0004(7)
F18 0.0376(5) 0.0320(5) 0.0256(5) 0.0000(4) -0.0047(4) 0.0029(4)
C19 0.0254(7) 0.0240(7) 0.0202(7) 0.0019(5) 0.0036(5) 0.0048(6)
C20 0.0307(8) 0.0331(8) 0.0227(8) -0.0035(6) 0.0002(6) 0.0110(7)
C21 0.0489(11) 0.0595(13) 0.0373(10) 0.0129(9) 0.0171(9) 0.0243(10)
C22 0.0608(14) 0.0709(16) 0.0480(13) 0.0032(11) 0.0235(11) 0.0293(12)
C23 0.0660(15) 0.0559(13) 0.0468(12) -0.0079(10) -0.0034(11) 0.0353(12)
C24 0.0484(11) 0.0315(9) 0.0500(12) -0.0079(8) -0.0159(9) 0.0117(8)
C25 0.0347(9) 0.0291(8) 0.0484(11) 0.0025(8) -0.0028(8) 0.0055(7)
C26 0.0245(7) 0.0230(7) 0.0192(7) 0.0009(5) 0.0034(5) 0.0036(6)
C27 0.0257(7) 0.0286(8) 0.0200(7) 0.0010(6) 0.0047(6) 0.0023(6)
C28 0.0270(8) 0.0284(8) 0.0291(8) 0.0028(6) 0.0004(6) 0.0010(6)
C29 0.0340(9) 0.0307(8) 0.0328(9) 0.0053(7) 0.0038(7) -0.0031(7)
C30 0.0287(8) 0.0433(10) 0.0282(8) 0.0000(7) 0.0049(6) -0.0069(7)
C31 0.0223(7) 0.0461(10) 0.0312(9) -0.0027(7) 0.0044(6) 0.0023(7)
C32 0.0278(8) 0.0347(8) 0.0291(8) -0.0032(7) 0.0042(6) 0.0044(6)
C33 0.0247(7) 0.0274(7) 0.0240(7) 0.0041(6) 0.0036(6) 0.0017(6)
C34 0.0281(8) 0.0273(8) 0.0356(9) -0.0014(7) -0.0027(7) -0.0009(6)
C35 0.0332(9) 0.0260(8) 0.0425(10) 0.0026(7) -0.0022(7) 0.0025(7)
C36 0.0297(8) 0.0377(9) 0.0312(9) 0.0093(7) -0.0008(7) 0.0014(7)
C37 0.0348(9) 0.0423(10) 0.0225(8) -0.0006(7) 0.0003(6) -0.0011(7)
C38 0.0351(9) 0.0367(9) 0.0242(8) -0.0049(7) 0.0046(6) 0.0035(7)
C39 0.0224(7) 0.0234(7) 0.0296(8) 0.0018(6) 0.0010(6) 0.0053(6)
C40 0.0280(8) 0.0348(9) 0.0396(10) 0.0091(7) 0.0035(7) 0.0002(7)
C41 0.0301(9) 0.0303(9) 0.0639(13) 0.0110(9) -0.0059(8) -0.0046(7)
C42 0.0380(10) 0.0241(8) 0.0623(13) -0.0057(8) -0.0150(9) 0.0019(7)
C43 0.0404(10) 0.0324(9) 0.0404(10) -0.0094(8) -0.0057(8) 0.0106(7)
C44 0.0287(8) 0.0263(8) 0.0297(8) -0.0014(6) 0.0021(6) 0.0056(6)
P2 0.02104(16) 0.02027(16) 0.02164(17) -0.00035(14) 0.00185(13) 0.00287(13)
C45 0.0191(6) 0.0198(6) 0.0209(7) 0.0000(5) 0.0028(5) -0.0004(5)
C46 0.0245(7) 0.0234(7) 0.0210(7) -0.0040(6) 0.0029(5) -0.0018(5)
C47 0.0259(7) 0.0268(7) 0.0176(7) 0.0023(6) 0.0013(5) -0.0039(6)
C48 0.0185(6) 0.0210(7) 0.0231(7) 0.0025(5) -0.0004(5) -0.0049(5)
C49 0.0258(7) 0.0241(7) 0.0270(8) 0.0067(6) -0.0031(6) -0.0037(6)
C50 0.0274(7) 0.0199(7) 0.0360(9) 0.0067(6) -0.0037(6) -0.0001(6)
C51 0.0251(7) 0.0192(7) 0.0342(8) -0.0026(6) 0.0015(6) 0.0009(6)
C52 0.0200(6) 0.0212(7) 0.0246(7) 0.0001(6) 0.0000(5) -0.0014(5)
C53 0.0155(6) 0.0191(6) 0.0220(7) 0.0015(5) 0.0011(5) -0.0024(5)
C54 0.0159(6) 0.0187(6) 0.0183(7) 0.0008(5) 0.0022(5) -0.0026(5)
C55 0.0155(6) 0.0181(6) 0.0186(7) -0.0006(5) 0.0008(5) 0.0022(5)
N3 0.0163(5) 0.0231(6) 0.0155(6) 0.0001(4) 0.0020(4) -0.0021(4)
N4 0.0178(5) 0.0216(6) 0.0171(6) 0.0006(4) 0.0014(4) 0.0006(4)
C56 0.0153(6) 0.0282(7) 0.0197(7) 0.0012(6) 0.0026(5) -0.0021(5)
C57 0.0160(6) 0.0266(7) 0.0203(7) 0.0004(6) 0.0015(5) -0.0056(5)
C58 0.0188(6) 0.0247(7) 0.0232(7) 0.0004(6) 0.0036(5) -0.0017(5)
F58 0.0256(4) 0.0273(4) 0.0263(5) -0.0012(4) 0.0073(3) 0.0010(3)
C59 0.0238(7) 0.0337(8) 0.0191(7) -0.0003(6) 0.0046(5) -0.0050(6)
F59 0.0411(5) 0.0453(6) 0.0185(4) -0.0002(4) 0.0088(4) 0.0003(4)
C60 0.0271(7) 0.0333(8) 0.0208(7) 0.0071(6) -0.0002(6) -0.0046(6)
F60 0.0453(6) 0.0406(6) 0.0264(5) 0.0120(4) -0.0001(4) -0.0003(5)
C61 0.0273(7) 0.0241(7) 0.0280(8) 0.0009(6) 0.0008(6) -0.0020(6)
F61 0.0475(6) 0.0251(5) 0.0375(6) 0.0037(4) 0.0025(5) 0.0046(4)
C62 0.0220(7) 0.0261(7) 0.0215(7) -0.0021(6) 0.0015(5) -0.0039(6)
F62 0.0349(5) 0.0271(4) 0.0237(5) -0.0047(4) 0.0049(4) -0.0005(4)
C63 0.0168(6) 0.0235(7) 0.0158(6) 0.0002(5) 0.0014(5) 0.0013(5)
C64 0.0191(6) 0.0278(7) 0.0165(6) -0.0010(5) 0.0048(5) -0.0040(5)
C65 0.0271(7) 0.0265(7) 0.0217(7) -0.0002(6) 0.0051(6) -0.0007(6)
C66 0.0390(9) 0.0263(8) 0.0297(8) -0.0042(6) 0.0121(7) -0.0043(7)
C67 0.0388(9) 0.0401(9) 0.0244(8) -0.0117(7) 0.0098(7) -0.0147(7)
C68 0.0243(7) 0.0504(10) 0.0212(7) -0.0068(7) 0.0025(6) -0.0056(7)
C69 0.0193(7) 0.0373(8) 0.0191(7) -0.0004(6) 0.0035(5) -0.0001(6)
C70 0.0170(6) 0.0222(7) 0.0175(6) -0.0001(5) 0.0023(5) 0.0007(5)
C71 0.0203(6) 0.0273(7) 0.0188(7) 0.0028(6) 0.0045(5) 0.0027(5)
C72 0.0531(11) 0.0263(8) 0.0225(8) 0.0030(6) 0.0032(7) 0.0001(7)
C73 0.0823(16) 0.0246(9) 0.0335(10) 0.0041(7) 0.0054(10) 0.0010(9)
C74 0.0601(12) 0.0364(10) 0.0321(9) 0.0157(8) 0.0083(9) 0.0089(9)
C75 0.0370(9) 0.0456(10) 0.0199(7) 0.0079(7) 0.0051(6) 0.0032(8)
C76 0.0278(8) 0.0349(8) 0.0204(7) 0.0005(6) 0.0053(6) -0.0002(6)
C77 0.0287(7) 0.0218(7) 0.0193(7) -0.0005(5) 0.0033(6) 0.0002(6)
C78 0.0371(9) 0.0276(8) 0.0284(8) 0.0044(6) 0.0041(7) 0.0071(7)
C79 0.0525(11) 0.0242(8) 0.0327(9) 0.0071(7) 0.0049(8) 0.0011(7)
C80 0.0448(10) 0.0328(9) 0.0263(8) 0.0035(7) 0.0072(7) -0.0116(7)
C81 0.0292(8) 0.0328(8) 0.0248(8) -0.0023(6) 0.0036(6) -0.0045(6)
C82 0.0276(7) 0.0221(7) 0.0204(7) -0.0012(5) 0.0016(6) 0.0001(6)
C83 0.0231(7) 0.0232(7) 0.0251(7) 0.0011(6) 0.0037(6) 0.0068(5)
C84 0.0280(8) 0.0269(8) 0.0296(8) -0.0004(6) 0.0078(6) 0.0015(6)
C85 0.0410(9) 0.0266(8) 0.0287(8) -0.0032(6) 0.0077(7) 0.0053(7)
C86 0.0390(9) 0.0354(9) 0.0262(8) 0.0026(7) 0.0099(7) 0.0143(7)
C87 0.0276(8) 0.0411(9) 0.0324(9) 0.0065(7) 0.0099(7) 0.0068(7)
C88 0.0264(8) 0.0273(8) 0.0325(8) 0.0029(6) 0.0053(6) 0.0033(6)
P3 0.01934(16) 0.02501(17) 0.02135(17) 0.00074(14) 0.00362(13) -0.00159(13)
C89 0.0186(6) 0.0241(7) 0.0199(7) 0.0025(5) 0.0041(5) 0.0038(5)
C90 0.0235(7) 0.0285(8) 0.0220(7) 0.0009(6) 0.0027(6) 0.0035(6)
C91 0.0278(7) 0.0331(8) 0.0214(7) 0.0063(6) 0.0062(6) 0.0069(6)
C92 0.0246(7) 0.0258(7) 0.0260(8) 0.0074(6) 0.0092(6) 0.0079(6)
C93 0.0374(9) 0.0321(8) 0.0337(9) 0.0109(7) 0.0123(7) 0.0044(7)
C94 0.0426(10) 0.0289(8) 0.0483(11) 0.0126(8) 0.0191(8) -0.0026(7)
C95 0.0334(8) 0.0256(8) 0.0441(10) 0.0014(7) 0.0116(7) -0.0019(6)
C96 0.0239(7) 0.0256(7) 0.0311(8) 0.0015(6) 0.0078(6) 0.0024(6)
C97 0.0198(6) 0.0218(7) 0.0248(7) 0.0041(6) 0.0078(5) 0.0060(5)
C98 0.0161(6) 0.0237(7) 0.0213(7) 0.0026(5) 0.0045(5) 0.0053(5)
C99 0.0148(6) 0.0205(6) 0.0212(7) 0.0012(5) 0.0034(5) -0.0013(5)
N5 0.0169(5) 0.0243(6) 0.0165(6) 0.0015(5) 0.0026(4) 0.0009(4)
N6 0.0179(5) 0.0237(6) 0.0207(6) 0.0028(5) 0.0036(4) 0.0003(4)
C100 0.0162(6) 0.0289(7) 0.0212(7) 0.0010(6) 0.0025(5) 0.0032(5)
C101 0.0178(6) 0.0250(7) 0.0211(7) 0.0005(6) 0.0021(5) 0.0069(5)
C102 0.0265(7) 0.0248(7) 0.0181(7) -0.0020(5) 0.0002(5) 0.0074(6)
F102 0.0354(5) 0.0262(4) 0.0208(4) -0.0027(3) -0.0017(4) 0.0014(4)
C103 0.0370(8) 0.0201(7) 0.0261(8) -0.0014(6) 0.0044(6) 0.0059(6)
F103 0.0591(7) 0.0214(4) 0.0324(5) 0.0011(4) 0.0040(5) -0.0026(4)
C104 0.0391(9) 0.0297(8) 0.0214(8) 0.0051(6) 0.0053(6) 0.0104(7)
F104 0.0700(8) 0.0346(5) 0.0229(5) 0.0074(4) 0.0050(5) 0.0053(5)
C105 0.0271(7) 0.0335(8) 0.0194(7) -0.0038(6) 0.0014(6) 0.0090(6)
F105 0.0398(5) 0.0469(6) 0.0181(4) -0.0047(4) -0.0006(4) 0.0042(5)
C106 0.0199(7) 0.0267(7) 0.0236(7) -0.0032(6) 0.0034(5) 0.0052(5)
F106 0.0226(4) 0.0317(5) 0.0277(5) -0.0055(4) 0.0023(3) -0.0005(4)
C107 0.0178(6) 0.0215(7) 0.0177(7) 0.0018(5) 0.0019(5) -0.0013(5)
C108 0.0193(6) 0.0235(7) 0.0186(7) 0.0006(5) 0.0008(5) 0.0011(5)
C109 0.0283(7) 0.0258(7) 0.0226(7) 0.0015(6) 0.0029(6) -0.0023(6)
C110 0.0370(9) 0.0246(7) 0.0284(8) -0.0019(6) -0.0029(7) -0.0014(6)
C111 0.0385(9) 0.0341(9) 0.0240(8) -0.0079(7) -0.0004(7) 0.0071(7)
C112 0.0295(8) 0.0416(9) 0.0214(7) -0.0015(7) 0.0056(6) 0.0036(7)
C113 0.0210(7) 0.0298(7) 0.0229(7) 0.0010(6) 0.0032(5) -0.0006(6)
C114 0.0176(6) 0.0233(7) 0.0205(7) 0.0016(5) 0.0017(5) -0.0009(5)
C115 0.0180(6) 0.0259(7) 0.0232(7) 0.0036(6) 0.0015(5) 0.0022(5)
C116 0.0337(8) 0.0270(8) 0.0235(8) 0.0019(6) 0.0055(6) 0.0039(6)
C117 0.0414(9) 0.0251(8) 0.0360(9) 0.0047(7) 0.0068(7) 0.0025(7)
C118 0.0351(9) 0.0374(9) 0.0356(9) 0.0178(8) 0.0012(7) -0.0006(7)
C119 0.0366(9) 0.0465(10) 0.0236(8) 0.0106(7) -0.0041(7) -0.0109(8)
C120 0.0276(8) 0.0349(9) 0.0246(8) 0.0035(6) -0.0013(6) -0.0082(6)
C121 0.0226(7) 0.0272(7) 0.0208(7) 0.0035(6) 0.0024(5) 0.0002(6)
C122 0.0278(8) 0.0329(8) 0.0361(9) 0.0091(7) 0.0043(7) -0.0029(7)
C123 0.0421(10) 0.0322(9) 0.0422(10) 0.0166(8) 0.0084(8) 0.0037(7)
C124 0.0364(9) 0.0413(10) 0.0343(9) 0.0143(8) 0.0056(7) 0.0096(7)
C125 0.0247(7) 0.0390(9) 0.0279(8) 0.0050(7) 0.0053(6) 0.0032(7)
C126 0.0242(7) 0.0273(7) 0.0224(7) -0.0001(6) 0.0051(6) -0.0015(6)
C127 0.0230(7) 0.0249(7) 0.0246(7) 0.0014(6) 0.0027(6) -0.0029(6)
C128 0.0222(7) 0.0337(8) 0.0260(8) 0.0022(6) 0.0038(6) -0.0023(6)
C129 0.0244(8) 0.0433(10) 0.0301(8) 0.0031(7) 0.0004(6) -0.0053(7)
C130 0.0335(9) 0.0367(9) 0.0283(8) 0.0009(7) -0.0031(7) -0.0086(7)
C131 0.0400(9) 0.0316(8) 0.0324(9) -0.0044(7) -0.0015(7) 0.0047(7)
C132 0.0272(8) 0.0326(8) 0.0327(9) -0.0046(7) 0.0005(6) 0.0050(6)
P4 0.02634(17) 0.01778(16) 0.02107(17) -0.00019(13) -0.00170(13) 0.00317(13)
C133 0.0235(7) 0.0205(7) 0.0193(7) 0.0026(5) 0.0002(5) 0.0006(5)
C134 0.0254(7) 0.0284(7) 0.0241(7) 0.0031(6) 0.0010(6) 0.0068(6)
C135 0.0209(7) 0.0367(8) 0.0246(8) 0.0049(6) -0.0015(6) 0.0014(6)
C136 0.0272(7) 0.0294(8) 0.0212(7) 0.0023(6) 0.0013(6) -0.0061(6)
C137 0.0296(8) 0.0429(10) 0.0329(9) -0.0012(8) -0.0038(7) -0.0131(7)
C138 0.0452(11) 0.0385(10) 0.0441(11) -0.0120(8) -0.0003(8) -0.0182(8)
C139 0.0472(11) 0.0324(9) 0.0468(11) -0.0147(8) 0.0069(9) -0.0058(8)
C140 0.0326(8) 0.0266(8) 0.0316(8) -0.0046(6) 0.0056(7) -0.0022(6)
C141 0.0248(7) 0.0244(7) 0.0182(7) 0.0011(5) 0.0028(5) -0.0030(6)
C142 0.0221(7) 0.0200(7) 0.0169(6) 0.0033(5) 0.0019(5) -0.0008(5)
C143 0.0232(7) 0.0149(6) 0.0172(6) -0.0012(5) 0.0009(5) 0.0009(5)
N7 0.0193(6) 0.0180(5) 0.0198(6) 0.0019(4) 0.0029(4) 0.0024(4)
N8 0.0233(6) 0.0204(6) 0.0206(6) 0.0004(5) 0.0025(5) 0.0004(5)
C144 0.0248(7) 0.0199(6) 0.0197(7) 0.0000(5) 0.0041(5) 0.0015(5)
C145 0.0272(7) 0.0209(7) 0.0176(7) 0.0030(5) 0.0051(5) 0.0001(6)
C146 0.0287(8) 0.0222(7) 0.0220(7) 0.0056(6) 0.0056(6) 0.0018(6)
F146 0.0283(5) 0.0216(4) 0.0384(5) 0.0071(4) 0.0104(4) 0.0057(4)
C147 0.0255(7) 0.0353(8) 0.0246(7) 0.0056(6) 0.0031(6) -0.0021(6)
F147 0.0236(5) 0.0507(6) 0.0392(6) 0.0098(5) -0.0012(4) -0.0017(4)
C148 0.0372(9) 0.0340(9) 0.0261(8) 0.0000(7) 0.0019(7) -0.0142(7)
F148 0.0473(7) 0.0449(6) 0.0469(7) -0.0043(5) -0.0003(5) -0.0237(5)
C149 0.0471(10) 0.0195(7) 0.0292(8) -0.0025(6) 0.0102(7) -0.0046(7)
F149 0.0635(7) 0.0197(5) 0.0555(7) -0.0083(5) 0.0163(6) -0.0067(5)
C150 0.0322(8) 0.0223(7) 0.0240(7) 0.0022(6) 0.0090(6) 0.0028(6)
F150 0.0336(5) 0.0226(4) 0.0466(6) 0.0048(4) 0.0126(4) 0.0081(4)
C151 0.0207(7) 0.0175(6) 0.0217(7) -0.0010(5) 0.0013(5) 0.0008(5)
C152 0.0197(6) 0.0218(7) 0.0257(7) 0.0028(6) 0.0031(5) 0.0021(5)
C153 0.0288(8) 0.0238(7) 0.0303(8) 0.0000(6) 0.0036(6) 0.0032(6)
C154 0.0339(9) 0.0230(8) 0.0474(11) 0.0018(7) 0.0110(8) 0.0050(6)
C155 0.0259(8) 0.0312(8) 0.0488(11) 0.0143(8) 0.0081(7) 0.0094(7)
C156 0.0236(7) 0.0384(9) 0.0346(9) 0.0123(7) 0.0009(6) 0.0065(7)
C157 0.0210(7) 0.0297(8) 0.0271(8) 0.0028(6) 0.0029(6) 0.0016(6)
C158 0.0224(7) 0.0199(6) 0.0221(7) 0.0002(5) 0.0037(5) 0.0011(5)
C159 0.0221(7) 0.0231(7) 0.0231(7) -0.0013(6) 0.0060(5) -0.0011(5)
C160 0.0249(7) 0.0241(7) 0.0346(9) -0.0003(6) 0.0047(6) 0.0005(6)
C161 0.0335(9) 0.0244(8) 0.0430(10) -0.0011(7) 0.0065(7) -0.0051(7)
C162 0.0271(8) 0.0366(9) 0.0388(9) -0.0030(7) 0.0081(7) -0.0099(7)
C163 0.0204(7) 0.0441(10) 0.0382(9) 0.0046(8) 0.0041(6) -0.0013(7)
C164 0.0235(7) 0.0306(8) 0.0349(9) 0.0060(7) 0.0061(6) 0.0021(6)
C165 0.0285(7) 0.0220(7) 0.0227(7) -0.0026(6) -0.0004(6) 0.0034(6)
C166 0.0310(8) 0.0247(7) 0.0288(8) 0.0022(6) 0.0041(6) 0.0031(6)
C167 0.0346(9) 0.0216(7) 0.0369(9) 0.0015(6) 0.0051(7) 0.0069(6)
C168 0.0310(8) 0.0345(9) 0.0296(8) -0.0054(7) 0.0049(6) 0.0044(7)
C169 0.0416(9) 0.0335(9) 0.0289(8) 0.0010(7) 0.0102(7) -0.0029(7)
C170 0.0456(10) 0.0245(8) 0.0258(8) 0.0027(6) 0.0060(7) 0.0029(7)
C171 0.0256(7) 0.0186(7) 0.0286(8) -0.0003(6) 0.0038(6) 0.0051(5)
C172 0.0330(8) 0.0239(7) 0.0296(8) 0.0029(6) 0.0037(6) 0.0033(6)
C173 0.0448(10) 0.0308(9) 0.0329(9) 0.0051(7) 0.0103(8) 0.0045(7)
C174 0.0494(11) 0.0239(8) 0.0518(12) 0.0050(8) 0.0245(9) 0.0036(7)
C175 0.0347(9) 0.0247(8) 0.0565(12) -0.0057(8) 0.0127(8) -0.0018(7)
C176 0.0315(8) 0.0237(7) 0.0373(9) -0.0046(7) 0.0042(7) 0.0007(6)

loop_
_atom_type_symbol
_atom_type_description
_atom_type_scat_dispersion_real
_atom_type_scat_dispersion_imag
_atom_type_scat_source
C C 0.0181 0.0091 'International Tables Vol C Tables 4.2.6.8 and 6.1.1.4'
H H 0.0000 0.0000 'International Tables Vol C Tables 4.2.6.8 and 6.1.1.4'
N N 0.0311 0.0180 'International Tables Vol C Tables 4.2.6.8 and 6.1.1.4'
F F 0.0727 0.0534 'International Tables Vol C Tables 4.2.6.8 and 6.1.1.4'
P P 0.2955 0.4335 'International Tables Vol C Tables 4.2.6.8 and 6.1.1.4'

loop_
_geom_angle_atom_site_label_1
_geom_angle_atom_site_label_2
_geom_angle_atom_site_label_3
_geom_angle
C39 P1 C33 101.23(7)
C39 P1 C1 104.15(7)
C33 P1 C1 100.70(7)
C10 C1 C2 118.64(14)
C10 C1 P1 118.93(11)
C2 C1 P1 122.20(12)
C3 C2 C1 121.14(15)
C3 C2 H2 119.4
C1 C2 H2 119.4
C2 C3 C4 121.35(15)
C2 C3 H3 119.3
C4 C3 H3 119.3
C3 C4 C5 122.19(17)
C3 C4 C9 118.74(15)
C5 C4 C9 119.02(17)
C6 C5 C4 120.89(18)
C6 C5 H5 119.6
C4 C5 H5 119.6
C5 C6 C7 120.21(17)
C5 C6 H6 119.9
C7 C6 H6 119.9
C8 C7 C6 120.51(18)
C8 C7 H7 119.7
C6 C7 H7 119.7
C7 C8 C9 120.48(17)
C7 C8 H8 119.8
C9 C8 H8 119.8
C8 C9 C4 118.86(15)
C8 C9 C10 122.31(15)
C4 C9 C10 118.84(15)
C1 C10 C9 121.19(14)
C1 C10 C11 121.67(14)
C9 C10 C11 117.09(14)
N2 C11 N1 116.24(13)
N2 C11 C10 121.43(13)
N1 C11 C10 121.95(13)
C11 N1 C12 124.72(13)
C11 N1 C19 105.22(12)
C12 N1 C19 118.87(12)
C11 N2 C26 105.35(12)
N1 C12 C13 111.12(14)
N1 C12 H12A 109.4
C13 C12 H12A 109.4
N1 C12 H12B 109.4
C13 C12 H12B 109.4
H12A C12 H12B 108.0
C18 C13 C14 115.71(17)
C18 C13 C12 122.07(16)
C14 C13 C12 122.14(16)
F14 C14 C15 117.69(17)
F14 C14 C13 119.53(18)
C15 C14 C13 122.75(18)
F15 C15 C14 120.9(2)
F15 C15 C16 119.6(2)
C14 C15 C16 119.53(19)
F16 C16 C17 120.8(2)
F16 C16 C15 120.2(2)
C17 C16 C15 119.0(2)
F17 C17 C16 119.5(2)
F17 C17 C18 120.10(19)
C16 C17 C18 120.38(19)
F18 C18 C17 117.18(16)
F18 C18 C13 120.26(17)
C17 C18 C13 122.49(18)
N1 C19 C20 112.45(13)
N1 C19 C26 99.55(11)
C20 C19 C26 115.60(13)
N1 C19 H19 109.6
C20 C19 H19 109.6
C26 C19 H19 109.6
C21 C20 C25 117.76(17)
C21 C20 C19 120.93(17)
C25 C20 C19 121.23(16)
C20 C21 C22 120.0(2)
C20 C21 H21 120.0
C22 C21 H21 120.0
C23 C22 C21 121.0(2)
C23 C22 H22 119.5
C21 C22 H22 119.5
C24 C23 C22 119.5(2)
C24 C23 H23 120.2
C22 C23 H23 120.2
C23 C24 C25 120.0(2)
C23 C24 H24 120.0
C25 C24 H24 120.0
C24 C25 C20 121.5(2)
C24 C25 H25 119.2
C20 C25 H25 119.2
N2 C26 C27 114.08(12)
N2 C26 C19 104.49(12)
C27 C26 C19 115.66(12)
N2 C26 H26 107.4
C27 C26 H26 107.4
C19 C26 H26 107.4
C28 C27 C32 119.21(15)
C28 C27 C26 121.18(14)
C32 C27 C26 119.59(14)
C29 C28 C27 120.12(16)
C29 C28 H28 119.9
C27 C28 H28 119.9
C28 C29 C30 120.32(17)
C28 C29 H29 119.8
C30 C29 H29 119.8
C31 C30 C29 119.90(17)
C31 C30 H30 120.1
C29 C30 H30 120.1
C30 C31 C32 119.90(16)
C30 C31 H31 120.0
C32 C31 H31 120.0
C31 C32 C27 120.52(16)
C31 C32 H32 119.7
C27 C32 H32 119.7
C34 C33 C38 118.87(15)
C34 C33 P1 123.46(13)
C38 C33 P1 117.65(13)
C33 C34 C35 120.52(16)
C33 C34 H34 119.7
C35 C34 H34 119.7
C36 C35 C34 120.13(17)
C36 C35 H35 119.9
C34 C35 H35 119.9
C35 C36 C37 119.69(16)
C35 C36 H36 120.2
C37 C36 H36 120.2
C36 C37 C38 120.35(17)
C36 C37 H37 119.8
C38 C37 H37 119.8
C37 C38 C33 120.43(16)
C37 C38 H38 119.8
C33 C38 H38 119.8
C40 C39 C44 118.85(16)
C40 C39 P1 116.67(13)
C44 C39 P1 124.48(13)
C41 C40 C39 120.82(19)
C41 C40 H40 119.6
C39 C40 H40 119.6
C42 C41 C40 119.84(18)
C42 C41 H41 120.1
C40 C41 H41 120.1
C43 C42 C41 119.92(18)
C43 C42 H42 120.0
C41 C42 H42 120.0
C42 C43 C44 120.30(19)
C42 C43 H43 119.9
C44 C43 H43 119.9
C43 C44 C39 120.26(17)
C43 C44 H44 119.9
C39 C44 H44 119.9
C77 P2 C83 101.50(7)
C77 P2 C45 102.51(7)
C83 P2 C45 102.32(7)
C54 C45 C46 118.89(13)
C54 C45 P2 118.32(11)
C46 C45 P2 122.75(11)
C47 C46 C45 121.03(14)
C47 C46 H46 119.5
C45 C46 H46 119.5
C46 C47 C48 121.23(14)
C46 C47 H47 119.4
C48 C47 H47 119.4
C47 C48 C49 122.05(14)
C47 C48 C53 118.89(13)
C49 C48 C53 119.02(14)
C50 C49 C48 120.55(15)
C50 C49 H49 119.7
C48 C49 H49 119.7
C49 C50 C51 120.46(14)
C49 C50 H50 119.8
C51 C50 H50 119.8
C52 C51 C50 120.44(15)
C52 C51 H51 119.8
C50 C51 H51 119.8
C51 C52 C53 120.49(14)
C51 C52 H52 119.8
C53 C52 H52 119.8
C52 C53 C48 119.02(13)
C52 C53 C54 122.30(13)
C48 C53 C54 118.67(13)
C45 C54 C53 121.06(13)
C45 C54 C55 120.94(13)
C53 C54 C55 118.00(12)
N4 C55 N3 116.65(13)
N4 C55 C54 122.64(12)
N3 C55 C54 120.47(12)
C55 N3 C56 122.72(12)
C55 N3 C63 105.42(11)
C56 N3 C63 114.93(11)
C55 N4 C70 106.25(11)
N3 C56 C57 113.14(12)
N3 C56 H56A 109.0
C57 C56 H56A 109.0
N3 C56 H56B 109.0
C57 C56 H56B 109.0
H56A C56 H56B 107.8
C58 C57 C62 115.81(14)
C58 C57 C56 122.11(14)
C62 C57 C56 122.08(14)
F58 C58 C59 117.13(14)
F58 C58 C57 119.96(13)
C59 C58 C57 122.91(14)
F59 C59 C60 120.24(15)
F59 C59 C58 120.27(15)
C60 C59 C58 119.48(15)
F60 C60 C59 120.42(15)
F60 C60 C61 119.88(16)
C59 C60 C61 119.71(15)
F61 C61 C60 119.77(15)
F61 C61 C62 120.78(15)
C60 C61 C62 119.46(15)
F62 C62 C61 117.72(14)
F62 C62 C57 119.66(14)
C61 C62 C57 122.62(15)
N3 C63 C64 114.08(12)
N3 C63 C70 100.37(11)
C64 C63 C70 114.43(11)
N3 C63 H63 109.2
C64 C63 H63 109.2
C70 C63 H63 109.2
C65 C64 C69 119.07(14)
C65 C64 C63 121.93(13)
C69 C64 C63 118.93(14)
C64 C65 C66 120.55(15)
C64 C65 H65 119.7
C66 C65 H65 119.7
C65 C66 C67 119.84(16)
C65 C66 H66 120.1
C67 C66 H66 120.1
C68 C67 C66 119.89(15)
C68 C67 H67 120.1
C66 C67 H67 120.1
C67 C68 C69 120.14(16)
C67 C68 H68 119.9
C69 C68 H68 119.9
C68 C69 C64 120.50(16)
C68 C69 H69 119.7
C64 C69 H69 119.7
N4 C70 C71 113.06(12)
N4 C70 C63 104.96(11)
C71 C70 C63 113.61(12)
N4 C70 H70 108.3
C71 C70 H70 108.3
C63 C70 H70 108.3
C72 C71 C76 118.86(15)
C72 C71 C70 120.94(14)
C76 C71 C70 120.18(14)
C71 C72 C73 120.52(17)
C71 C72 H72 119.7
C73 C72 H72 119.7
C74 C73 C72 120.30(18)
C74 C73 H73 119.8
C72 C73 H73 119.8
C75 C74 C73 119.62(17)
C75 C74 H74 120.2
C73 C74 H74 120.2
C74 C75 C76 120.51(16)
C74 C75 H75 119.7
C76 C75 H75 119.7
C75 C76 C71 120.17(16)
C75 C76 H76 119.9
C71 C76 H76 119.9
C82 C77 C78 118.67(15)
C82 C77 P2 124.39(12)
C78 C77 P2 116.76(12)
C79 C78 C77 120.46(16)
C79 C78 H78 119.8
C77 C78 H78 119.8
C80 C79 C78 120.03(16)
C80 C79 H79 120.0
C78 C79 H79 120.0
C81 C80 C79 119.83(16)
C81 C80 H80 120.1
C79 C80 H80 120.1
C80 C81 C82 120.41(16)
C80 C81 H81 119.8
C82 C81 H81 119.8
C77 C82 C81 120.54(15)
C77 C82 H82 119.7
C81 C82 H82 119.7
C84 C83 C88 118.25(15)
C84 C83 P2 124.05(12)
C88 C83 P2 117.65(12)
C85 C84 C83 120.85(15)
C85 C84 H84 119.6
C83 C84 H84 119.6
C86 C85 C84 120.40(17)
C86 C85 H85 119.8
C84 C85 H85 119.8
C87 C86 C85 119.50(16)
C87 C86 H86 120.3
C85 C86 H86 120.3
C86 C87 C88 120.18(16)
C86 C87 H87 119.9
C88 C87 H87 119.9
C87 C88 C83 120.79(16)
C87 C88 H88 119.6
C83 C88 H88 119.6
C121 P3 C127 100.95(7)
C121 P3 C89 102.52(7)
C127 P3 C89 102.90(7)
C98 C89 C90 118.99(14)
C98 C89 P3 118.29(11)
C90 C89 P3 122.66(12)
C91 C90 C89 120.98(15)
C91 C90 H90 119.5
C89 C90 H90 119.5
C90 C91 C92 121.02(15)
C90 C91 H91 119.5
C92 C91 H91 119.5
C91 C92 C93 122.02(15)
C91 C92 C97 119.02(14)
C93 C92 C97 118.93(16)
C94 C93 C92 120.92(17)
C94 C93 H93 119.5
C92 C93 H93 119.5
C93 C94 C95 120.15(16)
C93 C94 H94 119.9
C95 C94 H94 119.9
C96 C95 C94 120.81(17)
C96 C95 H95 119.6
C94 C95 H95 119.6
C95 C96 C97 120.41(16)
C95 C96 H96 119.8
C97 C96 H96 119.8
C92 C97 C96 118.75(14)
C92 C97 C98 118.72(14)
C96 C97 C98 122.51(14)
C89 C98 C97 121.07(14)
C89 C98 C99 120.70(13)
C97 C98 C99 118.23(13)
N6 C99 N5 116.67(13)
N6 C99 C98 123.08(13)
N5 C99 C98 120.11(12)
C99 N5 C100 122.40(12)
C99 N5 C107 104.96(11)
C100 N5 C107 114.89(11)
C99 N6 C114 106.37(12)
N5 C100 C101 113.17(12)
N5 C100 H10A 108.9
C101 C100 H10A 108.9
N5 C100 H10B 108.9
C101 C100 H10B 108.9
H10A C100 H10B 107.8
C106 C101 C102 116.06(14)
C106 C101 C100 122.15(14)
C102 C101 C100 121.79(14)
F102 C102 C103 117.77(14)
F102 C102 C101 119.51(14)
C103 C102 C101 122.71(15)
F103 C103 C102 120.55(15)
F103 C103 C104 119.94(15)
C102 C103 C104 119.52(16)
F104 C104 C103 120.09(16)
F104 C104 C105 120.32(15)
C103 C104 C105 119.58(15)
F105 C105 C104 119.56(15)
F105 C105 C106 120.65(15)
C104 C105 C106 119.79(15)
F106 C106 C105 117.34(14)
F106 C106 C101 120.37(14)
C105 C106 C101 122.28(15)
N5 C107 C108 114.66(12)
N5 C107 C114 100.69(11)
C108 C107 C114 113.42(12)
N5 C107 H107 109.2
C108 C107 H107 109.2
C114 C107 H107 109.2
C113 C108 C109 119.09(14)
C113 C108 C107 119.14(13)
C109 C108 C107 121.64(13)
C110 C109 C108 120.31(15)
C110 C109 H109 119.8
C108 C109 H109 119.8
C109 C110 C111 120.12(16)
C109 C110 H110 119.9
C111 C110 H110 119.9
C112 C111 C110 119.94(15)
C112 C111 H111 120.0
C110 C111 H111 120.0
C111 C112 C113 119.96(15)
C111 C112 H112 120.0
C113 C112 H112 120.0
C112 C113 C108 120.58(15)
C112 C113 H113 119.7
C108 C113 H113 119.7
N6 C114 C115 114.45(12)
N6 C114 C107 104.77(11)
C115 C114 C107 112.76(11)
N6 C114 H114 108.2
C115 C114 H114 108.2
C107 C114 H114 108.2
C116 C115 C120 119.35(15)
C116 C115 C114 120.69(14)
C120 C115 C114 119.88(14)
C115 C116 C117 119.90(16)
C115 C116 H116 120.0
C117 C116 H116 120.0
C118 C117 C116 120.68(17)
C118 C117 H117 119.7
C116 C117 H117 119.7
C119 C118 C117 119.41(16)
C119 C118 H118 120.3
C117 C118 H118 120.3
C118 C119 C120 120.28(17)
C118 C119 H119 119.9
C120 C119 H119 119.9
C119 C120 C115 120.38(16)
C119 C120 H120 119.8
C115 C120 H120 119.8
C126 C121 C122 118.80(15)
C126 C121 P3 123.30(12)
C122 C121 P3 117.54(12)
C123 C122 C121 120.62(16)
C123 C122 H122 119.7
C121 C122 H122 119.7
C122 C123 C124 120.05(17)
C122 C123 H123 120.0
C124 C123 H123 120.0
C125 C124 C123 119.96(17)
C125 C124 H124 120.0
C123 C124 H124 120.0
C124 C125 C126 120.36(16)
C124 C125 H125 119.8
C126 C125 H125 119.8
C121 C126 C125 120.17(15)
C121 C126 H126 119.9
C125 C126 H126 119.9
C128 C127 C132 118.47(15)
C128 C127 P3 117.82(12)
C132 C127 P3 123.69(12)
C129 C128 C127 120.80(16)
C129 C128 H128 119.6
C127 C128 H128 119.6
C130 C129 C128 120.28(16)
C130 C129 H129 119.9
C128 C129 H129 119.9
C129 C130 C131 119.60(16)
C129 C130 H130 120.2
C131 C130 H130 120.2
C132 C131 C130 120.38(17)
C132 C131 H131 119.8
C130 C131 H131 119.8
C131 C132 C127 120.46(16)
C131 C132 H132 119.8
C127 C132 H132 119.8
C171 P4 C165 103.42(7)
C171 P4 C133 102.01(7)
C165 P4 C133 100.66(7)
C142 C133 C134 119.39(14)
C142 C133 P4 117.82(11)
C134 C133 P4 122.68(12)
C135 C134 C133 120.98(15)
C135 C134 H134 119.5
C133 C134 H134 119.5
C134 C135 C136 120.80(14)
C134 C135 H135 119.6
C136 C135 H135 119.6
C135 C136 C137 121.73(16)
C135 C136 C141 119.37(14)
C137 C136 C141 118.89(16)
C138 C137 C136 120.99(17)
C138 C137 H137 119.5
C136 C137 H137 119.5
C137 C138 C139 120.07(17)
C137 C138 H138 120.0
C139 C138 H138 120.0
C140 C139 C138 120.63(18)
C140 C139 H139 119.7
C138 C139 H139 119.7
C139 C140 C141 120.47(17)
C139 C140 H140 119.8
C141 C140 H140 119.8
C140 C141 C136 118.93(14)
C140 C141 C142 122.73(14)
C136 C141 C142 118.33(14)
C133 C142 C141 121.03(14)
C133 C142 C143 120.05(13)
C141 C142 C143 118.92(13)
N8 C143 N7 117.13(13)
N8 C143 C142 122.78(13)
N7 C143 C142 120.01(12)
C143 N7 C144 122.11(12)
C143 N7 C151 105.37(11)
C144 N7 C151 116.36(12)
C143 N8 C158 105.89(12)
N7 C144 C145 112.41(12)
N7 C144 H14A 109.1
C145 C144 H14A 109.1
N7 C144 H14B 109.1
C145 C144 H14B 109.1
H14A C144 H14B 107.9
C146 C145 C150 116.07(15)
C146 C145 C144 123.13(14)
C150 C145 C144 120.80(14)
F146 C146 C147 116.99(14)
F146 C146 C145 120.06(14)
C147 C146 C145 122.95(15)
F147 C147 C146 120.74(16)
F147 C147 C148 120.18(15)
C146 C147 C148 119.08(16)
F148 C148 C149 120.45(17)
F148 C148 C147 119.76(17)
C149 C148 C147 119.78(16)
F149 C149 C148 119.84(16)
F149 C149 C150 120.07(17)
C148 C149 C150 120.08(15)
F150 C150 C149 118.32(14)
F150 C150 C145 119.72(15)
C149 C150 C145 121.96(15)
N7 C151 C152 112.50(12)
N7 C151 C158 100.61(11)
C152 C151 C158 115.77(12)
N7 C151 H151 109.2
C152 C151 H151 109.2
C158 C151 H151 109.2
C157 C152 C153 118.69(14)
C157 C152 C151 119.51(14)
C153 C152 C151 121.80(14)
C154 C153 C152 120.79(16)
C154 C153 H153 119.6
C152 C153 H153 119.6
C155 C154 C153 119.79(17)
C155 C154 H154 120.1
C153 C154 H154 120.1
C156 C155 C154 120.00(16)
C156 C155 H155 120.0
C154 C155 H155 120.0
C155 C156 C157 119.92(17)
C155 C156 H156 120.0
C157 C156 H156 120.0
C152 C157 C156 120.81(16)
C152 C157 H157 119.6
C156 C157 H157 119.6
N8 C158 C159 113.84(12)
N8 C158 C151 105.65(11)
C159 C158 C151 112.97(12)
N8 C158 H158 108.0
C159 C158 H158 108.0
C151 C158 H158 108.0
C160 C159 C164 118.90(15)
C160 C159 C158 121.50(14)
C164 C159 C158 119.60(14)
C159 C160 C161 120.22(16)
C159 C160 H160 119.9
C161 C160 H160 119.9
C162 C161 C160 120.85(17)
C162 C161 H161 119.6
C160 C161 H161 119.6
C161 C162 C163 119.28(16)
C161 C162 H162 120.4
C163 C162 H162 120.4
C164 C163 C162 119.95(16)
C164 C163 H163 120.0
C162 C163 H163 120.0
C163 C164 C159 120.81(16)
C163 C164 H164 119.6
C159 C164 H164 119.6
C166 C165 C170 118.45(15)
C166 C165 P4 124.68(13)
C170 C165 P4 116.87(12)
C165 C166 C167 120.34(16)
C165 C166 H166 119.8
C167 C166 H166 119.8
C168 C167 C166 120.63(15)
C168 C167 H167 119.7
C166 C167 H167 119.7
C167 C168 C169 119.76(16)
C167 C168 H168 120.1
C169 C168 H168 120.1
C170 C169 C168 119.83(16)
C170 C169 H169 120.1
C168 C169 H169 120.1
C169 C170 C165 120.97(15)
C169 C170 H170 119.5
C165 C170 H170 119.5
C176 C171 C172 118.70(15)
C176 C171 P4 117.87(13)
C172 C171 P4 123.36(12)
C173 C172 C171 120.53(17)
C173 C172 H172 119.7
C171 C172 H172 119.7
C174 C173 C172 120.08(18)
C174 C173 H173 120.0
C172 C173 H173 120.0
C175 C174 C173 119.94(17)
C175 C174 H174 120.0
C173 C174 H174 120.0
C174 C175 C176 120.00(18)
C174 C175 H175 120.0
C176 C175 H175 120.0
C175 C176 C171 120.76(17)
C175 C176 H176 119.6
C171 C176 H176 119.6

loop_
_geom_bond_atom_site_label_1
_geom_bond_atom_site_label_2
_geom_bond_distance
P1 C39 1.8288(17)
P1 C33 1.8437(16)
P1 C1 1.8489(16)
C1 C10 1.386(2)
C1 C2 1.421(2)
C2 C3 1.370(2)
C2 H2 0.9500
C3 C4 1.410(3)
C3 H3 0.9500
C4 C5 1.419(2)
C4 C9 1.425(2)
C5 C6 1.369(3)
C5 H5 0.9500
C6 C7 1.414(3)
C6 H6 0.9500
C7 C8 1.374(3)
C7 H7 0.9500
C8 C9 1.423(2)
C8 H8 0.9500
C9 C10 1.432(2)
C10 C11 1.494(2)
C11 N2 1.287(2)
C11 N1 1.3890(19)
N1 C12 1.466(2)
N1 C19 1.468(2)
N2 C26 1.4807(19)
C12 C13 1.505(3)
C12 H12A 0.9900
C12 H12B 0.9900
C13 C18 1.387(3)
C13 C14 1.394(3)
C14 F14 1.343(2)
C14 C15 1.383(3)
C15 F15 1.343(2)
C15 C16 1.391(3)
C16 F16 1.341(3)
C16 C17 1.371(3)
C17 F17 1.346(2)
C17 C18 1.384(3)
C18 F18 1.337(2)
C19 C20 1.511(2)
C19 C26 1.544(2)
C19 H19 1.0000
C20 C21 1.370(3)
C20 C25 1.391(3)
C21 C22 1.400(3)
C21 H21 0.9500
C22 C23 1.367(4)
C22 H22 0.9500
C23 C24 1.350(4)
C23 H23 0.9500
C24 C25 1.387(3)
C24 H24 0.9500
C25 H25 0.9500
C26 C27 1.503(2)
C26 H26 1.0000
C27 C28 1.390(2)
C27 C32 1.399(2)
C28 C29 1.390(2)
C28 H28 0.9500
C29 C30 1.392(3)
C29 H29 0.9500
C30 C31 1.383(3)
C30 H30 0.9500
C31 C32 1.390(3)
C31 H31 0.9500
C32 H32 0.9500
C33 C34 1.393(2)
C33 C38 1.397(2)
C34 C35 1.397(2)
C34 H34 0.9500
C35 C36 1.386(3)
C35 H35 0.9500
C36 C37 1.388(3)
C36 H36 0.9500
C37 C38 1.391(3)
C37 H37 0.9500
C38 H38 0.9500
C39 C40 1.395(2)
C39 C44 1.398(2)
C40 C41 1.389(3)
C40 H40 0.9500
C41 C42 1.388(3)
C41 H41 0.9500
C42 C43 1.388(3)
C42 H42 0.9500
C43 C44 1.390(3)
C43 H43 0.9500
C44 H44 0.9500
P2 C77 1.8325(16)
P2 C83 1.8419(16)
P2 C45 1.8432(15)
C45 C54 1.389(2)
C45 C46 1.418(2)
C46 C47 1.365(2)
C46 H46 0.9500
C47 C48 1.417(2)
C47 H47 0.9500
C48 C49 1.420(2)
C48 C53 1.421(2)
C49 C50 1.371(2)
C49 H49 0.9500
C50 C51 1.407(2)
C50 H50 0.9500
C51 C52 1.374(2)
C51 H51 0.9500
C52 C53 1.419(2)
C52 H52 0.9500
C53 C54 1.4320(19)
C54 C55 1.4896(19)
C55 N4 1.2858(19)
C55 N3 1.3927(18)
N3 C56 1.4699(17)
N3 C63 1.4767(18)
N4 C70 1.4803(18)
C56 C57 1.510(2)
C56 H56A 0.9900
C56 H56B 0.9900
C57 C58 1.385(2)
C57 C62 1.389(2)
C58 F58 1.3471(18)
C58 C59 1.382(2)
C59 F59 1.3375(19)
C59 C60 1.373(2)
C60 F60 1.3404(19)
C60 C61 1.382(2)
C61 F61 1.3373(19)
C61 C62 1.382(2)
C62 F62 1.3451(18)
C63 C64 1.502(2)
C63 C70 1.5584(18)
C63 H63 1.0000
C64 C65 1.391(2)
C64 C69 1.396(2)
C65 C66 1.391(2)
C65 H65 0.9500
C66 C67 1.394(3)
C66 H66 0.9500
C67 C68 1.385(3)
C67 H67 0.9500
C68 C69 1.388(2)
C68 H68 0.9500
C69 H69 0.9500
C70 C71 1.511(2)
C70 H70 1.0000
C71 C72 1.378(2)
C71 C76 1.401(2)
C72 C73 1.395(2)
C72 H72 0.9500
C73 C74 1.381(3)
C73 H73 0.9500
C74 C75 1.376(3)
C74 H74 0.9500
C75 C76 1.389(2)
C75 H75 0.9500
C76 H76 0.9500
C77 C82 1.391(2)
C77 C78 1.405(2)
C78 C79 1.391(3)
C78 H78 0.9500
C79 C80 1.391(3)
C79 H79 0.9500
C80 C81 1.380(3)
C80 H80 0.9500
C81 C82 1.395(2)
C81 H81 0.9500
C82 H82 0.9500
C83 C84 1.394(2)
C83 C88 1.400(2)
C84 C85 1.392(2)
C84 H84 0.9500
C85 C86 1.386(3)
C85 H85 0.9500
C86 C87 1.386(3)
C86 H86 0.9500
C87 C88 1.394(2)
C87 H87 0.9500
C88 H88 0.9500
P3 C121 1.8341(16)
P3 C127 1.8362(16)
P3 C89 1.8398(15)
C89 C98 1.382(2)
C89 C90 1.425(2)
C90 C91 1.368(2)
C90 H90 0.9500
C91 C92 1.416(2)
C91 H91 0.9500
C92 C93 1.423(2)
C92 C97 1.424(2)
C93 C94 1.365(3)
C93 H93 0.9500
C94 C95 1.409(3)
C94 H94 0.9500
C95 C96 1.371(2)
C95 H95 0.9500
C96 C97 1.424(2)
C96 H96 0.9500
C97 C98 1.431(2)
C98 C99 1.494(2)
C99 N6 1.2829(19)
C99 N5 1.3996(18)
N5 C100 1.4667(18)
N5 C107 1.4743(18)
N6 C114 1.4768(19)
C100 C101 1.506(2)
C100 H10A 0.9900
C100 H10B 0.9900
C101 C106 1.390(2)
C101 C102 1.393(2)
C102 F102 1.3429(18)
C102 C103 1.377(2)
C103 F103 1.340(2)
C103 C104 1.381(2)
C104 F104 1.3368(19)
C104 C105 1.381(3)
C105 F105 1.3380(19)
C105 C106 1.382(2)
C106 F106 1.3411(18)
C107 C108 1.504(2)
C107 C114 1.5556(19)
C107 H107 1.0000
C108 C113 1.393(2)
C108 C109 1.397(2)
C109 C110 1.388(2)
C109 H109 0.9500
C110 C111 1.392(3)
C110 H110 0.9500
C111 C112 1.385(3)
C111 H111 0.9500
C112 C113 1.391(2)
C112 H112 0.9500
C113 H113 0.9500
C114 C115 1.510(2)
C114 H114 1.0000
C115 C116 1.391(2)
C115 C120 1.392(2)
C116 C117 1.394(2)
C116 H116 0.9500
C117 C118 1.386(3)
C117 H117 0.9500
C118 C119 1.386(3)
C118 H118 0.9500
C119 C120 1.391(2)
C119 H119 0.9500
C120 H120 0.9500
C121 C126 1.395(2)
C121 C122 1.398(2)
C122 C123 1.386(3)
C122 H122 0.9500
C123 C124 1.388(3)
C123 H123 0.9500
C124 C125 1.378(3)
C124 H124 0.9500
C125 C126 1.396(2)
C125 H125 0.9500
C126 H126 0.9500
C127 C128 1.397(2)
C127 C132 1.402(2)
C128 C129 1.389(2)
C128 H128 0.9500
C129 C130 1.386(3)
C129 H129 0.9500
C130 C131 1.390(3)
C130 H130 0.9500
C131 C132 1.389(3)
C131 H131 0.9500
C132 H132 0.9500
P4 C171 1.8293(16)
P4 C165 1.8353(16)
P4 C133 1.8414(16)
C133 C142 1.380(2)
C133 C134 1.420(2)
C134 C135 1.368(2)
C134 H134 0.9500
C135 C136 1.417(2)
C135 H135 0.9500
C136 C137 1.421(2)
C136 C141 1.425(2)
C137 C138 1.361(3)
C137 H137 0.9500
C138 C139 1.417(3)
C138 H138 0.9500
C139 C140 1.370(3)
C139 H139 0.9500
C140 C141 1.417(2)
C140 H140 0.9500
C141 C142 1.436(2)
C142 C143 1.491(2)
C143 N8 1.284(2)
C143 N7 1.3964(18)
N7 C144 1.4690(18)
N7 C151 1.4791(18)
N8 C158 1.4782(19)
C144 C145 1.507(2)
C144 H14A 0.9900
C144 H14B 0.9900
C145 C146 1.384(2)
C145 C150 1.387(2)
C146 F146 1.3443(18)
C146 C147 1.379(2)
C147 F147 1.3416(19)
C147 C148 1.380(3)
C148 F148 1.342(2)
C148 C149 1.367(3)
C149 F149 1.3472(19)
C149 C150 1.384(2)
C150 F150 1.3359(19)
C151 C152 1.5065(19)
C151 C158 1.552(2)
C151 H151 1.0000
C152 C157 1.389(2)
C152 C153 1.394(2)
C153 C154 1.390(2)
C153 H153 0.9500
C154 C155 1.390(3)
C154 H154 0.9500
C155 C156 1.382(3)
C155 H155 0.9500
C156 C157 1.394(2)
C156 H156 0.9500
C157 H157 0.9500
C158 C159 1.516(2)
C158 H158 1.0000
C159 C160 1.388(2)
C159 C164 1.397(2)
C160 C161 1.391(2)
C160 H160 0.9500
C161 C162 1.384(3)
C161 H161 0.9500
C162 C163 1.393(3)
C162 H162 0.9500
C163 C164 1.388(2)
C163 H163 0.9500
C164 H164 0.9500
C165 C166 1.390(2)
C165 C170 1.403(2)
C166 C167 1.394(2)
C166 H166 0.9500
C167 C168 1.380(3)
C167 H167 0.9500
C168 C169 1.388(3)
C168 H168 0.9500
C169 C170 1.387(3)
C169 H169 0.9500
C170 H170 0.9500
C171 C176 1.394(2)
C171 C172 1.395(2)
C172 C173 1.394(2)
C172 H172 0.9500
C173 C174 1.387(3)
C173 H173 0.9500
C174 C175 1.384(3)
C174 H174 0.9500
C175 C176 1.393(3)
C175 H175 0.9500
C176 H176 0.9500

loop_
_geom_torsion_atom_site_label_1
_geom_torsion_atom_site_label_2
_geom_torsion_atom_site_label_3
_geom_torsion_atom_site_label_4
_geom_torsion
C39 P1 C1 C10 80.42(13)
C33 P1 C1 C10 -174.99(12)
C39 P1 C1 C2 -105.01(13)
C33 P1 C1 C2 -0.42(14)
C10 C1 C2 C3 1.2(2)
P1 C1 C2 C3 -173.43(13)
C1 C2 C3 C4 -2.4(3)
C2 C3 C4 C5 -176.70(17)
C2 C3 C4 C9 0.6(2)
C3 C4 C5 C6 175.82(18)
C9 C4 C5 C6 -1.4(3)
C4 C5 C6 C7 1.0(3)
C5 C6 C7 C8 0.6(3)
C6 C7 C8 C9 -1.8(3)
C7 C8 C9 C4 1.3(2)
C7 C8 C9 C10 -178.18(16)
C3 C4 C9 C8 -177.08(15)
C5 C4 C9 C8 0.3(2)
C3 C4 C9 C10 2.5(2)
C5 C4 C9 C10 179.79(15)
C2 C1 C10 C9 1.9(2)
P1 C1 C10 C9 176.70(11)
C2 C1 C10 C11 179.47(14)
P1 C1 C10 C11 -5.77(19)
C8 C9 C10 C1 175.78(15)
C4 C9 C10 C1 -3.7(2)
C8 C9 C10 C11 -1.9(2)
C4 C9 C10 C11 178.63(14)
C1 C10 C11 N2 -93.25(18)
C9 C10 C11 N2 84.38(19)
C1 C10 C11 N1 94.09(18)
C9 C10 C11 N1 -88.28(18)
N2 C11 N1 C12 160.93(15)
C10 C11 N1 C12 -26.1(2)
N2 C11 N1 C19 18.06(18)
C10 C11 N1 C19 -168.92(13)
N1 C11 N2 C26 1.68(17)
C10 C11 N2 C26 -171.38(13)
C11 N1 C12 C13 66.1(2)
C19 N1 C12 C13 -155.62(13)
N1 C12 C13 C18 -117.63(17)
N1 C12 C13 C14 59.0(2)
C18 C13 C14 F14 -178.45(16)
C12 C13 C14 F14 4.7(3)
C18 C13 C14 C15 3.7(3)
C12 C13 C14 C15 -173.20(19)
F14 C14 C15 F15 0.0(3)
C13 C14 C15 F15 177.9(2)
F14 C14 C15 C16 -179.4(2)
C13 C14 C15 C16 -1.4(4)
F15 C15 C16 F16 -2.0(4)
C14 C15 C16 F16 177.3(2)
F15 C15 C16 C17 178.8(2)
C14 C15 C16 C17 -1.9(4)
F16 C16 C17 F17 1.3(4)
C15 C16 C17 F17 -179.5(2)
F16 C16 C17 C18 -176.4(2)
C15 C16 C17 C18 2.8(4)
F17 C17 C18 F18 -1.1(3)
C16 C17 C18 F18 176.6(2)
F17 C17 C18 C13 -178.15(19)
C16 C17 C18 C13 -0.5(3)
C14 C13 C18 F18 -179.66(15)
C12 C13 C18 F18 -2.8(3)
C14 C13 C18 C17 -2.7(3)
C12 C13 C18 C17 174.16(18)
C11 N1 C19 C20 -150.40(13)
C12 N1 C19 C20 64.12(18)
C11 N1 C19 C26 -27.47(14)
C12 N1 C19 C26 -172.95(13)
N1 C19 C20 C21 -121.3(2)
C26 C19 C20 C21 125.31(19)
N1 C19 C20 C25 55.4(2)
C26 C19 C20 C25 -58.0(2)
C25 C20 C21 C22 -0.7(3)
C19 C20 C21 C22 176.1(2)
C20 C21 C22 C23 2.9(4)
C21 C22 C23 C24 -2.5(4)
C22 C23 C24 C25 -0.1(4)
C23 C24 C25 C20 2.3(3)
C21 C20 C25 C24 -1.8(3)
C19 C20 C25 C24 -178.60(17)
C11 N2 C26 C27 -146.92(13)
C11 N2 C26 C19 -19.67(15)
N1 C19 C26 N2 28.62(14)
C20 C19 C26 N2 149.28(14)
N1 C19 C26 C27 154.90(13)
C20 C19 C26 C27 -84.44(17)
N2 C26 C27 C28 21.7(2)
C19 C26 C27 C28 -99.52(17)
N2 C26 C27 C32 -156.59(14)
C19 C26 C27 C32 82.16(18)
C32 C27 C28 C29 1.5(2)
C26 C27 C28 C29 -176.85(15)
C27 C28 C29 C30 -0.3(3)
C28 C29 C30 C31 -1.2(3)
C29 C30 C31 C32 1.4(3)
C30 C31 C32 C27 -0.2(3)
C28 C27 C32 C31 -1.2(2)
C26 C27 C32 C31 177.12(15)
C39 P1 C33 C34 10.08(16)
C1 P1 C33 C34 -96.84(15)
C39 P1 C33 C38 -171.58(13)
C1 P1 C33 C38 81.49(14)
C38 C33 C34 C35 -1.6(3)
P1 C33 C34 C35 176.71(14)
C33 C34 C35 C36 1.2(3)
C34 C35 C36 C37 0.0(3)
C35 C36 C37 C38 -0.7(3)
C36 C37 C38 C33 0.2(3)
C34 C33 C38 C37 0.9(3)
P1 C33 C38 C37 -177.50(14)
C33 P1 C39 C40 84.43(13)
C1 P1 C39 C40 -171.38(13)
C33 P1 C39 C44 -95.32(14)
C1 P1 C39 C44 8.87(15)
C44 C39 C40 C41 0.9(2)
P1 C39 C40 C41 -178.85(14)
C39 C40 C41 C42 -0.2(3)
C40 C41 C42 C43 -0.6(3)
C41 C42 C43 C44 0.7(3)
C42 C43 C44 C39 0.0(3)
C40 C39 C44 C43 -0.8(2)
P1 C39 C44 C43 178.92(13)
C77 P2 C45 C54 86.12(12)
C83 P2 C45 C54 -168.96(11)
C77 P2 C45 C46 -96.22(13)
C83 P2 C45 C46 8.70(14)
C54 C45 C46 C47 0.3(2)
P2 C45 C46 C47 -177.34(12)
C45 C46 C47 C48 -3.8(2)
C46 C47 C48 C49 -174.53(14)
C46 C47 C48 C53 3.1(2)
C47 C48 C49 C50 176.48(14)
C53 C48 C49 C50 -1.1(2)
C48 C49 C50 C51 1.3(2)
C49 C50 C51 C52 -0.2(2)
C50 C51 C52 C53 -1.1(2)
C51 C52 C53 C48 1.1(2)
C51 C52 C53 C54 -177.62(13)
C47 C48 C53 C52 -177.75(13)
C49 C48 C53 C52 -0.1(2)
C47 C48 C53 C54 1.06(19)
C49 C48 C53 C54 178.74(13)
C46 C45 C54 C53 3.9(2)
P2 C45 C54 C53 -178.34(10)
C46 C45 C54 C55 -176.60(13)
P2 C45 C54 C55 1.15(18)
C52 C53 C54 C45 174.21(13)
C48 C53 C54 C45 -4.55(19)
C52 C53 C54 C55 -5.30(19)
C48 C53 C54 C55 175.94(12)
C45 C54 C55 N4 -85.45(17)
C53 C54 C55 N4 94.06(17)
C45 C54 C55 N3 100.36(16)
C53 C54 C55 N3 -80.13(16)
N4 C55 N3 C56 151.97(13)
C54 C55 N3 C56 -33.51(19)
N4 C55 N3 C63 17.78(16)
C54 C55 N3 C63 -167.70(12)
N3 C55 N4 C70 -1.78(16)
C54 C55 N4 C70 -176.18(12)
C55 N3 C56 C57 67.44(18)
C63 N3 C56 C57 -162.23(12)
N3 C56 C57 C58 -120.11(15)
N3 C56 C57 C62 60.64(18)
C62 C57 C58 F58 179.36(12)
C56 C57 C58 F58 0.1(2)
C62 C57 C58 C59 -0.8(2)
C56 C57 C58 C59 179.90(14)
F58 C58 C59 F59 0.2(2)
C57 C58 C59 F59 -179.69(14)
F58 C58 C59 C60 -179.46(13)
C57 C58 C59 C60 0.7(2)
F59 C59 C60 F60 -0.9(2)
C58 C59 C60 F60 178.69(14)
F59 C59 C60 C61 179.51(14)
C58 C59 C60 C61 -0.9(2)
F60 C60 C61 F61 1.8(2)
C59 C60 C61 F61 -178.68(14)
F60 C60 C61 C62 -178.36(14)
C59 C60 C61 C62 1.2(2)
F61 C61 C62 F62 -0.6(2)
C60 C61 C62 F62 179.46(14)
F61 C61 C62 C57 178.51(14)
C60 C61 C62 C57 -1.4(2)
C58 C57 C62 F62 -179.72(13)
C56 C57 C62 F62 -0.4(2)
C58 C57 C62 C61 1.1(2)
C56 C57 C62 C61 -179.56(14)
C55 N3 C63 C64 -146.55(12)
C56 N3 C63 C64 75.15(15)
C55 N3 C63 C70 -23.71(13)
C56 N3 C63 C70 -162.01(11)
N3 C63 C64 C65 43.55(18)
C70 C63 C64 C65 -71.25(17)
N3 C63 C64 C69 -139.40(13)
C70 C63 C64 C69 105.80(15)
C69 C64 C65 C66 -0.3(2)
C63 C64 C65 C66 176.76(14)
C64 C65 C66 C67 -0.5(2)
C65 C66 C67 C68 1.0(2)
C66 C67 C68 C69 -0.6(2)
C67 C68 C69 C64 -0.2(2)
C65 C64 C69 C68 0.7(2)
C63 C64 C69 C68 -176.46(14)
C55 N4 C70 C71 -138.42(12)
C55 N4 C70 C63 -14.07(14)
N3 C63 C70 N4 23.02(13)
C64 C63 C70 N4 145.62(12)
N3 C63 C70 C71 147.03(12)
C64 C63 C70 C71 -90.38(15)
N4 C70 C71 C72 10.5(2)
C63 C70 C71 C72 -108.94(17)
N4 C70 C71 C76 -170.87(13)
C63 C70 C71 C76 69.64(17)
C76 C71 C72 C73 0.0(3)
C70 C71 C72 C73 178.56(18)
C71 C72 C73 C74 -0.9(4)
C72 C73 C74 C75 0.9(4)
C73 C74 C75 C76 0.0(3)
C74 C75 C76 C71 -0.9(3)
C72 C71 C76 C75 0.9(2)
C70 C71 C76 C75 -177.71(14)
C83 P2 C77 C82 -117.34(14)
C45 P2 C77 C82 -11.78(15)
C83 P2 C77 C78 67.69(14)
C45 P2 C77 C78 173.25(12)
C82 C77 C78 C79 1.3(2)
P2 C77 C78 C79 176.56(14)
C77 C78 C79 C80 -2.8(3)
C78 C79 C80 C81 2.1(3)
C79 C80 C81 C82 0.0(3)
C78 C77 C82 C81 0.8(2)
P2 C77 C82 C81 -174.03(12)
C80 C81 C82 C77 -1.5(2)
C77 P2 C83 C84 10.28(15)
C45 P2 C83 C84 -95.43(14)
C77 P2 C83 C88 -166.88(13)
C45 P2 C83 C88 87.41(13)
C88 C83 C84 C85 0.7(2)
P2 C83 C84 C85 -176.48(13)
C83 C84 C85 C86 -1.6(3)
C84 C85 C86 C87 0.7(3)
C85 C86 C87 C88 1.0(3)
C86 C87 C88 C83 -1.9(3)
C84 C83 C88 C87 1.1(2)
P2 C83 C88 C87 178.40(13)
C121 P3 C89 C98 87.41(12)
C127 P3 C89 C98 -168.09(11)
C121 P3 C89 C90 -95.29(13)
C127 P3 C89 C90 9.22(14)
C98 C89 C90 C91 -0.3(2)
P3 C89 C90 C91 -177.58(12)
C89 C90 C91 C92 -2.6(2)
C90 C91 C92 C93 -176.17(15)
C90 C91 C92 C97 1.9(2)
C91 C92 C93 C94 176.31(16)
C97 C92 C93 C94 -1.7(2)
C92 C93 C94 C95 0.9(3)
C93 C94 C95 C96 0.5(3)
C94 C95 C96 C97 -1.1(3)
C91 C92 C97 C96 -176.97(14)
C93 C92 C97 C96 1.1(2)
C91 C92 C97 C98 1.7(2)
C93 C92 C97 C98 179.81(14)
C95 C96 C97 C92 0.3(2)
C95 C96 C97 C98 -178.37(14)
C90 C89 C98 C97 4.0(2)
P3 C89 C98 C97 -178.64(10)
C90 C89 C98 C99 -176.20(13)
P3 C89 C98 C99 1.21(18)
C92 C97 C98 C89 -4.7(2)
C96 C97 C98 C89 173.98(13)
C92 C97 C98 C99 175.49(12)
C96 C97 C98 C99 -5.9(2)
C89 C98 C99 N6 -82.42(18)
C97 C98 C99 N6 97.43(17)
C89 C98 C99 N5 102.14(16)
C97 C98 C99 N5 -78.01(17)
N6 C99 N5 C100 150.43(13)
C98 C99 N5 C100 -33.9(2)
N6 C99 N5 C107 17.15(16)
C98 C99 N5 C107 -167.14(12)
N5 C99 N6 C114 -0.75(17)
C98 C99 N6 C114 -176.33(13)
C99 N5 C100 C101 68.79(18)
C107 N5 C100 C101 -162.05(12)
N5 C100 C101 C106 -122.08(15)
N5 C100 C101 C102 57.53(18)
C106 C101 C102 F102 -178.83(13)
C100 C101 C102 F102 1.5(2)
C106 C101 C102 C103 2.2(2)
C100 C101 C102 C103 -177.43(14)
F102 C102 C103 F103 -2.1(2)
C101 C102 C103 F103 176.91(14)
F102 C102 C103 C104 178.00(14)
C101 C102 C103 C104 -3.0(2)
F103 C103 C104 F104 0.5(2)
C102 C103 C104 F104 -179.59(15)
F103 C103 C104 C105 -178.48(15)
C102 C103 C104 C105 1.4(2)
F104 C104 C105 F105 0.9(2)
C103 C104 C105 F105 179.91(14)
F104 C104 C105 C106 -178.19(14)
C103 C104 C105 C106 0.8(2)
F105 C105 C106 F106 -1.7(2)
C104 C105 C106 F106 177.44(13)
F105 C105 C106 C101 179.30(13)
C104 C105 C106 C101 -1.6(2)
C102 C101 C106 F106 -178.87(12)
C100 C101 C106 F106 0.8(2)
C102 C101 C106 C105 0.1(2)
C100 C101 C106 C105 179.74(13)
C99 N5 C107 C108 -145.95(12)
C100 N5 C107 C108 76.71(16)
C99 N5 C107 C114 -23.82(13)
C100 N5 C107 C114 -161.17(12)
N5 C107 C108 C113 -142.83(13)
C114 C107 C108 C113 102.25(15)
N5 C107 C108 C109 41.36(19)
C114 C107 C108 C109 -73.55(18)
C113 C108 C109 C110 0.5(2)
C107 C108 C109 C110 176.30(14)
C108 C109 C110 C111 -0.8(3)
C109 C110 C111 C112 0.6(3)
C110 C111 C112 C113 0.0(3)
C111 C112 C113 C108 -0.4(2)
C109 C108 C113 C112 0.1(2)
C107 C108 C113 C112 -175.82(14)
C99 N6 C114 C115 -139.08(13)
C99 N6 C114 C107 -15.07(15)
N5 C107 C114 N6 23.78(13)
C108 C107 C114 N6 146.76(12)
N5 C107 C114 C115 148.86(12)
C108 C107 C114 C115 -88.15(15)
N6 C114 C115 C116 26.96(19)
C107 C114 C115 C116 -92.68(17)
N6 C114 C115 C120 -156.38(13)
C107 C114 C115 C120 83.99(17)
C120 C115 C116 C117 -0.1(2)
C114 C115 C116 C117 176.61(15)
C115 C116 C117 C118 0.7(3)
C116 C117 C118 C119 -1.0(3)
C117 C118 C119 C120 0.6(3)
C118 C119 C120 C115 0.1(3)
C116 C115 C120 C119 -0.3(2)
C114 C115 C120 C119 -177.03(15)
C127 P3 C121 C126 -126.45(14)
C89 P3 C121 C126 -20.43(15)
C127 P3 C121 C122 60.53(14)
C89 P3 C121 C122 166.55(13)
C126 C121 C122 C123 0.3(3)
P3 C121 C122 C123 173.69(15)
C121 C122 C123 C124 -2.0(3)
C122 C123 C124 C125 1.8(3)
C123 C124 C125 C126 0.0(3)
C122 C121 C126 C125 1.5(2)
P3 C121 C126 C125 -171.49(13)
C124 C125 C126 C121 -1.6(3)
C121 P3 C127 C128 -155.42(12)
C89 P3 C127 C128 98.87(13)
C121 P3 C127 C132 22.90(16)
C89 P3 C127 C132 -82.81(15)
C132 C127 C128 C129 0.0(2)
P3 C127 C128 C129 178.36(13)
C127 C128 C129 C130 -0.8(3)
C128 C129 C130 C131 1.0(3)
C129 C130 C131 C132 -0.5(3)
C130 C131 C132 C127 -0.3(3)
C128 C127 C132 C131 0.6(3)
P3 C127 C132 C131 -177.71(14)
C171 P4 C133 C142 94.92(12)
C165 P4 C133 C142 -158.72(12)
C171 P4 C133 C134 -89.03(13)
C165 P4 C133 C134 17.33(14)
C142 C133 C134 C135 1.8(2)
P4 C133 C134 C135 -174.15(12)
C133 C134 C135 C136 -2.3(2)
C134 C135 C136 C137 -179.25(16)
C134 C135 C136 C141 -0.1(2)
C135 C136 C137 C138 179.07(18)
C141 C136 C137 C138 -0.1(3)
C136 C137 C138 C139 -0.9(3)
C137 C138 C139 C140 1.0(3)
C138 C139 C140 C141 -0.1(3)
C139 C140 C141 C136 -0.9(2)
C139 C140 C141 C142 178.07(17)
C135 C136 C141 C140 -178.19(15)
C137 C136 C141 C140 1.0(2)
C135 C136 C141 C142 2.8(2)
C137 C136 C141 C142 -178.04(15)
C134 C133 C142 C141 1.0(2)
P4 C133 C142 C141 177.13(11)
C134 C133 C142 C143 -178.46(13)
P4 C133 C142 C143 -2.28(18)
C140 C141 C142 C133 177.80(14)
C136 C141 C142 C133 -3.2(2)
C140 C141 C142 C143 -2.8(2)
C136 C141 C142 C143 176.19(13)
C133 C142 C143 N8 -82.75(19)
C141 C142 C143 N8 97.82(17)
C133 C142 C143 N7 100.60(16)
C141 C142 C143 N7 -78.83(17)
N8 C143 N7 C144 150.97(13)
C142 C143 N7 C144 -32.2(2)
N8 C143 N7 C151 15.23(17)
C142 C143 N7 C151 -167.94(12)
N7 C143 N8 C158 -0.33(17)
C142 C143 N8 C158 -177.07(13)
C143 N7 C144 C145 83.39(16)
C151 N7 C144 C145 -145.29(12)
N7 C144 C145 C146 -112.37(16)
N7 C144 C145 C150 67.22(18)
C150 C145 C146 F146 177.64(13)
C144 C145 C146 F146 -2.7(2)
C150 C145 C146 C147 -3.1(2)
C144 C145 C146 C147 176.49(14)
F146 C146 C147 F147 1.6(2)
C145 C146 C147 F147 -177.69(14)
F146 C146 C147 C148 -177.86(14)
C145 C146 C147 C148 2.9(2)
F147 C147 C148 F148 -1.4(2)
C146 C147 C148 F148 178.07(15)
F147 C147 C148 C149 179.84(15)
C146 C147 C148 C149 -0.7(3)
F148 C148 C149 F149 -0.5(3)
C147 C148 C149 F149 178.33(16)
F148 C148 C149 C150 -179.74(16)
C147 C148 C149 C150 -0.9(3)
F149 C149 C150 F150 1.4(2)
C148 C149 C150 F150 -179.31(15)
F149 C149 C150 C145 -178.66(15)
C148 C149 C150 C145 0.6(3)
C146 C145 C150 F150 -178.73(13)
C144 C145 C150 F150 1.6(2)
C146 C145 C150 C149 1.4(2)
C144 C145 C150 C149 -178.26(15)
C143 N7 C151 C152 -145.23(12)
C144 N7 C151 C152 76.05(15)
C143 N7 C151 C158 -21.42(13)
C144 N7 C151 C158 -160.14(11)
N7 C151 C152 C157 -116.98(15)
C158 C151 C152 C157 128.10(15)
N7 C151 C152 C153 62.05(18)
C158 C151 C152 C153 -52.86(19)
C157 C152 C153 C154 0.2(2)
C151 C152 C153 C154 -178.82(15)
C152 C153 C154 C155 0.7(3)
C153 C154 C155 C156 -1.1(3)
C154 C155 C156 C157 0.6(3)
C153 C152 C157 C156 -0.7(2)
C151 C152 C157 C156 178.39(14)
C155 C156 C157 C152 0.3(2)
C143 N8 C158 C159 -138.55(13)
C143 N8 C158 C151 -14.01(15)
N7 C151 C158 N8 21.66(13)
C152 C151 C158 N8 143.17(12)
N7 C151 C158 C159 146.74(12)
C152 C151 C158 C159 -91.74(15)
N8 C158 C159 C160 6.5(2)
C151 C158 C159 C160 -113.99(16)
N8 C158 C159 C164 -173.95(14)
C151 C158 C159 C164 65.54(18)
C164 C159 C160 C161 -0.3(2)
C158 C159 C160 C161 179.23(15)
C159 C160 C161 C162 -0.1(3)
C160 C161 C162 C163 0.4(3)
C161 C162 C163 C164 -0.3(3)
C162 C163 C164 C159 -0.1(3)
C160 C159 C164 C163 0.4(2)
C158 C159 C164 C163 -179.13(15)
C171 P4 C165 C166 -2.38(16)
C133 P4 C165 C166 -107.60(15)
C171 P4 C165 C170 178.34(13)
C133 P4 C165 C170 73.11(14)
C170 C165 C166 C167 0.6(3)
P4 C165 C166 C167 -178.69(13)
C165 C166 C167 C168 -0.6(3)
C166 C167 C168 C169 -0.5(3)
C167 C168 C169 C170 1.7(3)
C168 C169 C170 C165 -1.7(3)
C166 C165 C170 C169 0.6(3)
P4 C165 C170 C169 179.91(14)
C165 P4 C171 C176 87.94(13)
C133 P4 C171 C176 -167.86(12)
C165 P4 C171 C172 -95.18(14)
C133 P4 C171 C172 9.02(15)
C176 C171 C172 C173 0.3(2)
P4 C171 C172 C173 -176.52(13)
C171 C172 C173 C174 -0.3(3)
C172 C173 C174 C175 0.0(3)
C173 C174 C175 C176 0.1(3)
C174 C175 C176 C171 0.0(3)
C172 C171 C176 C175 -0.2(2)
P4 C171 C176 C175 176.83(13)
